data_7016008
loop_
_publ_author_name
'Schneider, Caspar J.'
'Moubaraki, Boujemaa'
'Cashion, John D.'
'Turner, David R.'
'Leita, Benjamin A.'
'Batten, Stuart R.'
'Murray, Keith S.'

_publ_section_title
;
 Spin crossover in di-, tri- and tetranuclear, mixed-ligand
 tris(pyrazolyl)methane iron(ii) complexes.
;
_journal_issue 26
_journal_name_full 'Dalton transactions (Cambridge, England : 2003)'
_journal_page_first 6939
_journal_page_last 6951
_journal_paper_doi 10.1039/c0dt01725f
_journal_volume 40
_journal_year 2011
_chemical_formula_moiety '2(C93 H114 Fe3 N36 O3), 12(B F4)'
_chemical_formula_sum 'C93 H117 B6 F24 Fe3 N36 O3.75'
_chemical_formula_weight 2487.64
_chemical_name_common ((Fe((3,5-Me2pz)3CH))3(C6(CH3)3(CH2OCH2C(pz)3)3))(BF4)6
_chemical_name_systematic
;
[{Fe((3,5-Me2pz)3CH)}3(C6(CH3)3(CH2OCH2C(pz)3]3)](BF4)6
;
_space_group_IT_number 2
_symmetry_cell_setting triclinic
_symmetry_space_group_name_Hall '-P 1'
_symmetry_space_group_name_H-M 'P -1'
_atom_sites_solution_hydrogens geom
_atom_sites_solution_primary direct
_atom_sites_solution_secondary difmap
_audit_creation_method SHELXL-97
_cell_angle_alpha 77.637(16)
_cell_angle_beta 83.25(3)
_cell_angle_gamma 83.232(16)
_cell_formula_units_Z 4
_cell_length_a 23.163(8)
_cell_length_b 23.362(8)
_cell_length_c 24.048(6)
_cell_measurement_reflns_used 149112
_cell_measurement_temperature 220(2)
_cell_measurement_theta_max 27.18
_cell_measurement_theta_min 1.12
_cell_volume 12566(7)
_computing_cell_refinement 'XDS (Kabsch, 1993)'
_computing_data_collection 'BluIce (McPhillips, 2002)'
_computing_data_reduction 'XDS (Kabsch, 1993)'
_computing_molecular_graphics 'X-Seed (Barbour, 1999)'
_computing_publication_material 'CIFTAB (Sheldrick, 1997)'
_computing_structure_refinement 'SHELXL-97 (Sheldrick, 1997)'
_computing_structure_solution 'SHELXS-97 (Sheldrick, 1997)'
_diffrn_ambient_temperature 220(2)
_diffrn_measured_fraction_theta_full 0.916
_diffrn_measured_fraction_theta_max 0.866
_diffrn_measurement_device_type 'ADSC Quantum 210r'
_diffrn_measurement_method 'Phi Scan'
_diffrn_radiation_monochromator 'Silicon Double Crystal'
_diffrn_radiation_source 'Australian Synchrotron'
_diffrn_radiation_type Synchrotron
_diffrn_radiation_wavelength 0.71253
_diffrn_reflns_av_R_equivalents 0.1239
_diffrn_reflns_av_sigmaI/netI 0.1489
_diffrn_reflns_limit_h_max 28
_diffrn_reflns_limit_h_min -29
_diffrn_reflns_limit_k_max 29
_diffrn_reflns_limit_k_min -29
_diffrn_reflns_limit_l_max 30
_diffrn_reflns_limit_l_min -30
_diffrn_reflns_number 149112
_diffrn_reflns_theta_full 26.00
_diffrn_reflns_theta_max 27.18
_diffrn_reflns_theta_min 1.12
_exptl_absorpt_coefficient_mu 0.437
_exptl_absorpt_correction_T_max 0.9991
_exptl_absorpt_correction_T_min 0.9913
_exptl_absorpt_correction_type multi-scan
_exptl_absorpt_process_details 'XDS (Kabsch, 1993)'
_exptl_crystal_colour purple
_exptl_crystal_density_diffrn 1.315
_exptl_crystal_density_method 'not measured'
_exptl_crystal_description plate
_exptl_crystal_F_000 5124
_exptl_crystal_size_max 0.02
_exptl_crystal_size_mid 0.02
_exptl_crystal_size_min 0.002
_platon_squeeze_details
;
;
_refine_diff_density_max 1.959
_refine_diff_density_min -1.100
_refine_diff_density_rms 0.127
_refine_ls_extinction_method none
_refine_ls_goodness_of_fit_ref 1.435
_refine_ls_hydrogen_treatment constr
_refine_ls_matrix_type fullcycle
_refine_ls_number_parameters 2884
_refine_ls_number_reflns 48008
_refine_ls_number_restraints 213
_refine_ls_restrained_S_all 1.433
_refine_ls_R_factor_all 0.2052
_refine_ls_R_factor_gt 0.1330
_refine_ls_shift/su_max 0.022
_refine_ls_shift/su_mean 0.000
_refine_ls_structure_factor_coef Fsqd
_refine_ls_weighting_details 'calc w=1/[\s^2^(Fo^2^)+(0.1000P)^2^+0.0000P] where P=(Fo^2^+2Fc^2^)/3'
_refine_ls_weighting_scheme calc
_refine_ls_wR_factor_gt 0.3201
_refine_ls_wR_factor_ref 0.3421
_reflns_number_gt 20562
_reflns_number_total 48008
_reflns_threshold_expression >2sigma(I)
_cod_data_source_file c0dt01725f.txt
_cod_data_source_block 4.solvent(220K)
_cod_depositor_comments
;
The following automatic conversions were performed:

'_exptl_absorpt_correction_type' value 'Multi-Scan' changed to
'multi-scan' according to
/home/saulius/struct/CIF-dictionaries/cif_core.dic dictionary named
'cif_core.dic' version 2.4.1 from 2010-06-29.

Automatic conversion script
Id: cif_fix_values 1715 2011-07-08 13:25:40Z adriana 
;
_cod_original_sg_symbol_H-M P-1
_cod_database_code 7016008

loop_
_symmetry_equiv_pos_as_xyz
'x, y, z'
'-x, -y, -z'

loop_
_atom_site_label
_atom_site_type_symbol
_atom_site_fract_x
_atom_site_fract_y
_atom_site_fract_z
_atom_site_U_iso_or_equiv
_atom_site_adp_type
_atom_site_occupancy
_atom_site_symmetry_multiplicity
_atom_site_calc_flag
_atom_site_refinement_flags
_atom_site_disorder_assembly
_atom_site_disorder_group
B1D B -0.0608(4) 0.7356(4) 0.6959(3) 0.120 Uani 1 1 d D . .
F1D F -0.1092(4) 0.7523(4) 0.7232(4) 0.252 Uani 1 1 d D . .
F2D F -0.0644(4) 0.6856(3) 0.6776(4) 0.221 Uani 1 1 d D . .
F3D F -0.0469(4) 0.7765(3) 0.6494(3) 0.193 Uani 1 1 d D . .
F4D F -0.0179(5) 0.7264(5) 0.7281(4) 0.301 Uani 1 1 d D . .
B1A B 0.0027(9) 0.4993(8) 0.4693(10) 0.050 Uiso 0.50 1 d PD A -1
F1A F -0.0376(5) 0.5640(5) 0.4548(5) 0.091 Uiso 0.50 1 d PD A -1
F2A F 0.0578(4) 0.5294(4) 0.4423(4) 0.085 Uiso 0.50 1 d PD A -1
F3A F -0.0109(4) 0.4700(4) 0.4352(4) 0.082 Uiso 0.50 1 d PD A -1
F4A F 0.0043(7) 0.4817(6) 0.5235(7) 0.116 Uiso 0.50 1 d PD A -1
B1B B 0.5012(14) 0.9918(11) 0.0323(15) 0.109 Uani 0.50 1 d PD B -1
F1B F 0.5558(4) 0.9743(4) 0.0593(4) 0.077 Uani 0.50 1 d PD B -1
F2B F 0.4697(3) 1.0312(4) 0.0674(4) 0.068 Uani 0.50 1 d PD B -1
F3B F 0.4690(4) 0.9402(5) 0.0459(5) 0.090 Uani 0.50 1 d PD B -1
F4B F 0.5090(5) 1.0196(7) -0.0230(6) 0.107 Uani 0.50 1 d PD B -1
B1C B -0.2492(3) 0.2880(4) 0.6336(3) 0.112 Uiso 1 1 d D . .
F1C F -0.2946(4) 0.2886(5) 0.6705(4) 0.385 Uiso 1 1 d D . .
F2C F -0.2068(3) 0.3171(3) 0.6456(3) 0.166 Uiso 1 1 d D . .
F3C F -0.2261(4) 0.2327(3) 0.6330(4) 0.182 Uiso 1 1 d D . .
F4C F -0.2628(3) 0.3121(3) 0.5822(3) 0.146 Uiso 1 1 d D . .
B1E B 0.2893(3) 0.3171(4) 0.6117(3) 0.102 Uani 1 1 d D . .
F1E F 0.2954(3) 0.3068(3) 0.5604(2) 0.169 Uani 1 1 d D . .
F2E F 0.2964(3) 0.2672(3) 0.6516(3) 0.186 Uani 1 1 d D . .
F3E F 0.3292(4) 0.3517(4) 0.6181(3) 0.214 Uani 1 1 d D . .
F4E F 0.2378(3) 0.3433(4) 0.6229(3) 0.195 Uani 1 1 d D . .
B1F B 0.2264(5) 1.2003(5) -0.1307(4) 0.069 Uani 1 1 d . . .
F1F F 0.1739(3) 1.1743(3) -0.1304(3) 0.121 Uani 1 1 d . . .
F2F F 0.2745(3) 1.1674(3) -0.1479(2) 0.130 Uani 1 1 d . . .
F3F F 0.2217(3) 1.2519(3) -0.1650(3) 0.147 Uani 1 1 d . . .
F4F F 0.2256(3) 1.2020(3) -0.0738(3) 0.126 Uani 1 1 d . . .
B1G B 0.7692(3) 1.1826(4) -0.1130(3) 0.155 Uani 1 1 d D . .
F1G F 0.7217(3) 1.1657(4) -0.1249(3) 0.204 Uani 1 1 d D . .
F2G F 0.8157(4) 1.1433(4) -0.1196(4) 0.319 Uani 1 1 d D . .
F3G F 0.7648(4) 1.1888(4) -0.0585(2) 0.194 Uani 1 1 d D . .
F4G F 0.7805(4) 1.2329(3) -0.1457(3) 0.220 Uani 1 1 d D . .
B1H B -0.1985(5) 0.5827(6) -0.0183(4) 0.074 Uani 1 1 d . . .
F1H F -0.1556(3) 0.6160(5) -0.0466(3) 0.177 Uani 1 1 d . . .
F2H F -0.2425(2) 0.5853(3) -0.0530(2) 0.111 Uani 1 1 d . . .
F3H F -0.2179(2) 0.6011(2) 0.0315(2) 0.086 Uani 1 1 d . . .
F4H F -0.1722(3) 0.5298(3) -0.0082(3) 0.146 Uani 1 1 d . . .
B1I B 0.3246(4) 1.0998(4) 0.4547(3) 0.144 Uani 1 1 d D . .
F1I F 0.3144(3) 1.1286(3) 0.4957(2) 0.120 Uani 1 1 d D . .
F2I F 0.2845(3) 1.1158(4) 0.4166(3) 0.190 Uani 1 1 d D . .
F3I F 0.3767(3) 1.1097(5) 0.4257(3) 0.239 Uani 1 1 d D . .
F4I F 0.3247(4) 1.0433(3) 0.4746(4) 0.215 Uani 1 1 d D . .
B1J B 0.2886(3) 0.6098(3) -0.0343(3) 0.119 Uiso 1 1 d D . .
F1J F 0.3237(2) 0.6414(2) -0.0709(2) 0.104 Uiso 1 1 d D . .
F2J F 0.2852(4) 0.6229(4) 0.0180(3) 0.209 Uiso 1 1 d D . .
F3J F 0.2343(2) 0.6190(3) -0.0504(3) 0.151 Uiso 1 1 d D . .
F4J F 0.3055(4) 0.5540(3) -0.0294(4) 0.279 Uiso 1 1 d D . .
B1K B 0.5403(9) 0.7725(9) -0.1999(9) 0.134 Uiso 1 1 d . . .
F1K F 0.5172(4) 0.8214(4) -0.1826(4) 0.161 Uiso 1 1 d . . .
F2K F 0.5585(4) 0.7748(4) -0.2547(5) 0.190 Uiso 1 1 d . . .
F3K F 0.5524(5) 0.7262(5) -0.1608(5) 0.204 Uiso 1 1 d . . .
F4K F 0.4804(6) 0.7588(6) -0.2098(6) 0.125 Uiso 0.50 1 d P . .
F5K F 0.6033(9) 0.7768(9) -0.1929(8) 0.187 Uiso 0.50 1 d P . .
Fe1 Fe 0.24608(4) 0.45475(5) 0.29098(4) 0.050 Uani 1 1 d . . .
Fe2 Fe -0.19241(4) 0.43552(5) 0.31117(4) 0.049 Uani 1 1 d . . .
Fe3 Fe -0.02869(5) 0.80140(6) 0.36184(4) 0.063 Uani 1 1 d . . .
Fe4 Fe 0.51743(4) 0.69781(5) 0.13295(4) 0.046 Uani 1 1 d . . .
Fe5 Fe 0.24557(4) 1.05967(5) 0.19609(4) 0.044 Uani 1 1 d . . .
Fe6 Fe 0.68520(5) 1.04916(5) 0.21064(5) 0.061 Uani 1 1 d . . .
O1 O 0.1487(2) 0.5646(2) 0.10918(19) 0.062 Uani 1 1 d . . .
O2 O -0.0993(2) 0.5594(2) 0.12342(18) 0.058 Uani 1 1 d . . .
O3 O -0.0051(2) 0.7699(2) 0.15201(19) 0.058 Uani 1 1 d . . .
O4 O 0.4837(2) 0.7292(2) 0.34302(19) 0.061 Uani 1 1 d . . .
O5 O 0.3279(2) 0.9321(2) 0.38028(19) 0.052 Uani 1 1 d . . .
O6 O 0.5757(2) 0.9351(3) 0.3948(2) 0.072 Uani 1 1 d . . .
O7 O 0.4683(16) 0.8957(16) 0.2844(16) 0.293 Uiso 0.50 1 d P . .
O8 O 0.0509(18) 0.5594(18) 0.2005(17) 0.314 Uiso 0.50 1 d P C 1
O9 O 0.0026(18) 0.6119(18) 0.2243(17) 0.314 Uiso 0.50 1 d P D 2
N1 N 0.1909(2) 0.4607(3) 0.1881(2) 0.051 Uani 1 1 d . . .
N2 N 0.1998(3) 0.4271(3) 0.2416(2) 0.059 Uani 1 1 d . . .
N3 N 0.2019(3) 0.5531(3) 0.2094(3) 0.058 Uani 1 1 d . . .
N4 N 0.2072(2) 0.5318(3) 0.2665(2) 0.056 Uani 1 1 d . . .
N5 N 0.2840(2) 0.4991(3) 0.1723(2) 0.045 Uani 1 1 d . . .
N6 N 0.3035(2) 0.4734(3) 0.2239(2) 0.048 Uani 1 1 d . . .
N7 N 0.1866(3) 0.4349(3) 0.3582(2) 0.059 Uani 1 1 d . . .
N8 N 0.2062(3) 0.4061(3) 0.4085(2) 0.054 Uani 1 1 d . . .
N9 N 0.2927(2) 0.4835(3) 0.3415(2) 0.050 Uani 1 1 d . . .
N10 N 0.2963(3) 0.4489(3) 0.3952(2) 0.051 Uani 1 1 d . . .
N11 N 0.2872(3) 0.3744(3) 0.3145(2) 0.056 Uani 1 1 d . . .
N12 N 0.2932(3) 0.3562(3) 0.3719(2) 0.056 Uani 1 1 d . . .
N13 N -0.2019(3) 0.4491(3) 0.1895(2) 0.059 Uani 1 1 d . . .
N14 N -0.2197(3) 0.4183(3) 0.2429(3) 0.062 Uani 1 1 d . . .
N15 N -0.1852(2) 0.5362(3) 0.2186(2) 0.049 Uani 1 1 d . . .
N16 N -0.2047(3) 0.5188(3) 0.2756(2) 0.053 Uani 1 1 d . . .
N17 N -0.1080(2) 0.4611(3) 0.2147(2) 0.048 Uani 1 1 d . . .
N18 N -0.1145(3) 0.4349(3) 0.2707(2) 0.055 Uani 1 1 d . . .
N19 N -0.2713(3) 0.4362(3) 0.3522(2) 0.058 Uani 1 1 d . . .
N20 N -0.2755(2) 0.4033(3) 0.4084(2) 0.055 Uani 1 1 d . . .
N21 N -0.1653(3) 0.4546(3) 0.3794(2) 0.053 Uani 1 1 d . . .
N22 N -0.1852(3) 0.4259(3) 0.4323(2) 0.057 Uani 1 1 d . . .
N23 N -0.1783(3) 0.3498(3) 0.3463(2) 0.059 Uani 1 1 d . . .
N24 N -0.1918(3) 0.3347(3) 0.4048(3) 0.062 Uani 1 1 d . . .
N25 N -0.0411(3) 0.8728(3) 0.2496(3) 0.061 Uani 1 1 d . . .
N26 N -0.0490(3) 0.8742(3) 0.3063(3) 0.066 Uani 1 1 d . . .
N27 N 0.0342(3) 0.7979(3) 0.2514(2) 0.063 Uani 1 1 d . . .
N28 N 0.0400(3) 0.7904(3) 0.3095(3) 0.072 Uani 1 1 d . . .
N29 N -0.0647(3) 0.7744(3) 0.2606(2) 0.052 Uani 1 1 d . . .
N30 N -0.0691(3) 0.7602(3) 0.3186(2) 0.060 Uani 1 1 d . . .
N31 N 0.0118(3) 0.8461(4) 0.4048(3) 0.081 Uani 1 1 d . . .
N32 N -0.0013(3) 0.8336(4) 0.4653(3) 0.100 Uani 1 1 d . . .
N33 N -0.0045(3) 0.7279(4) 0.4159(3) 0.071 Uani 1 1 d . . .
N34 N -0.0107(3) 0.7317(4) 0.4729(3) 0.086 Uani 1 1 d . . .
N35 N -0.1008(3) 0.8110(3) 0.4135(2) 0.070 Uani 1 1 d . . .
N36 N -0.0946(3) 0.7965(3) 0.4719(3) 0.072 Uani 1 1 d . . .
N37 N 0.4951(3) 0.6270(3) 0.2459(3) 0.056 Uani 1 1 d . . .
N38 N 0.5002(3) 0.6265(3) 0.1887(2) 0.057 Uani 1 1 d . . .
N39 N 0.5529(2) 0.7010(3) 0.2421(2) 0.047 Uani 1 1 d . . .
N40 N 0.5724(3) 0.7079(3) 0.1843(2) 0.054 Uani 1 1 d . . .
N41 N 0.4530(3) 0.7245(3) 0.2354(2) 0.055 Uani 1 1 d . . .
N42 N 0.4585(3) 0.7407(3) 0.1754(2) 0.056 Uani 1 1 d . . .
N43 N 0.4601(3) 0.6887(3) 0.0806(2) 0.055 Uani 1 1 d . . .
N44 N 0.4758(2) 0.7042(3) 0.0234(2) 0.050 Uani 1 1 d . . .
N45 N 0.5779(3) 0.6544(3) 0.0864(2) 0.050 Uani 1 1 d . . .
N46 N 0.5739(2) 0.6668(3) 0.0277(2) 0.050 Uani 1 1 d . . .
N47 N 0.5370(3) 0.7728(3) 0.0787(2) 0.055 Uani 1 1 d . . .
N48 N 0.5473(3) 0.7693(3) 0.0217(2) 0.050 Uani 1 1 d . . .
N49 N 0.2129(2) 1.0398(3) 0.3188(3) 0.054 Uani 1 1 d . . .
N50 N 0.1960(3) 1.0702(3) 0.2661(3) 0.057 Uani 1 1 d . . .
N51 N 0.2580(2) 0.9551(3) 0.2853(2) 0.047 Uani 1 1 d . . .
N52 N 0.2473(2) 0.9751(3) 0.2298(2) 0.048 Uani 1 1 d . . .
N53 N 0.3141(2) 1.0333(3) 0.2923(2) 0.048 Uani 1 1 d . . .
N54 N 0.3135(2) 1.0601(3) 0.2367(2) 0.051 Uani 1 1 d . . .
N55 N 0.2448(3) 1.1455(3) 0.1646(3) 0.052 Uani 1 1 d . . .
N56 N 0.2428(3) 1.1627(3) 0.1069(3) 0.054 Uani 1 1 d . . .
N57 N 0.1767(3) 1.0604(3) 0.1514(2) 0.054 Uani 1 1 d . . .
N58 N 0.1793(2) 1.0944(3) 0.0973(2) 0.048 Uani 1 1 d . . .
N59 N 0.2959(2) 1.0446(2) 0.1272(2) 0.044 Uani 1 1 d . . .
N60 N 0.2793(2) 1.0752(2) 0.0746(2) 0.045 Uani 1 1 d . . .
N61 N 0.7079(3) 1.0038(3) 0.3287(3) 0.061 Uani 1 1 d . . .
N62 N 0.7325(3) 1.0307(3) 0.2755(3) 0.069 Uani 1 1 d . . .
N63 N 0.6093(3) 1.0394(3) 0.3159(3) 0.060 Uani 1 1 d . . .
N64 N 0.6223(3) 1.0761(3) 0.2620(3) 0.074 Uani 1 1 d . . .
N65 N 0.6484(3) 0.9475(3) 0.2936(3) 0.066 Uani 1 1 d . . .
N66 N 0.6596(3) 0.9705(3) 0.2358(3) 0.060 Uani 1 1 d . . .
N67 N 0.7122(3) 1.1318(3) 0.1841(3) 0.079 Uani 1 1 d . . .
N68 N 0.7264(3) 1.1465(3) 0.1282(3) 0.081 Uani 1 1 d . . .
N69 N 0.6367(3) 1.0681(3) 0.1463(3) 0.064 Uani 1 1 d . . .
N70 N 0.6608(3) 1.0966(3) 0.0935(3) 0.070 Uani 1 1 d . . .
N71 N 0.7515(3) 1.0205(3) 0.1586(3) 0.058 Uani 1 1 d . . .
N72 N 0.7572(3) 1.0528(3) 0.1020(3) 0.064 Uani 1 1 d . . .
C1 C 0.0733(3) 0.6281(3) 0.0628(3) 0.049 Uani 1 1 d . . .
C2 C 0.0271(3) 0.5964(3) 0.0610(3) 0.050 Uani 1 1 d . . .
C3 C -0.0308(3) 0.6237(4) 0.0681(3) 0.049 Uani 1 1 d . . .
C4 C -0.0413(3) 0.6806(3) 0.0776(3) 0.048 Uani 1 1 d . . .
C5 C 0.0054(3) 0.7121(3) 0.0800(3) 0.048 Uani 1 1 d . . .
C6 C 0.0636(3) 0.6863(4) 0.0720(3) 0.052 Uani 1 1 d . . .
C7 C 0.1354(3) 0.5998(4) 0.0550(3) 0.058 Uani 1 1 d . . .
H7A H 0.1385 0.5752 0.0263 0.070 Uiso 1 1 calc R . .
H7B H 0.1626 0.6301 0.0422 0.070 Uiso 1 1 calc R . .
C8 C 0.2093(3) 0.5448(4) 0.1086(3) 0.053 Uani 1 1 d . . .
H8A H 0.2329 0.5782 0.0957 0.063 Uiso 1 1 calc R . .
H8B H 0.2197 0.5174 0.0826 0.063 Uiso 1 1 calc R . .
C9 C 0.2207(3) 0.5139(3) 0.1697(3) 0.050 Uani 1 1 d . . .
C10 C 0.1578(4) 0.4331(4) 0.1609(3) 0.066 Uani 1 1 d . . .
H10 H 0.1457 0.4475 0.1241 0.079 Uiso 1 1 calc R . .
C11 C 0.1452(4) 0.3818(4) 0.1954(3) 0.070 Uani 1 1 d . . .
H11 H 0.1240 0.3531 0.1874 0.084 Uiso 1 1 calc R . .
C12 C 0.1704(3) 0.3803(4) 0.2455(3) 0.063 Uani 1 1 d . . .
H12 H 0.1670 0.3500 0.2781 0.076 Uiso 1 1 calc R . .
C13 C 0.1823(4) 0.6126(4) 0.2006(4) 0.078 Uani 1 1 d . . .
H13 H 0.1769 0.6376 0.1650 0.093 Uiso 1 1 calc R . .
C14 C 0.1724(4) 0.6281(4) 0.2512(4) 0.077 Uani 1 1 d . . .
H14 H 0.1567 0.6649 0.2587 0.092 Uiso 1 1 calc R . .
C15 C 0.1901(4) 0.5789(4) 0.2903(3) 0.068 Uani 1 1 d . . .
H15 H 0.1902 0.5783 0.3295 0.081 Uiso 1 1 calc R . .
C16 C 0.3288(3) 0.5046(3) 0.1300(3) 0.054 Uani 1 1 d . . .
H16 H 0.3257 0.5201 0.0909 0.065 Uiso 1 1 calc R . .
C17 C 0.3772(3) 0.4841(4) 0.1539(3) 0.063 Uani 1 1 d . . .
H17 H 0.4153 0.4819 0.1356 0.075 Uiso 1 1 calc R . .
C18 C 0.3600(3) 0.4657(3) 0.2136(3) 0.053 Uani 1 1 d . . .
H18 H 0.3859 0.4502 0.2416 0.063 Uiso 1 1 calc R . .
C19 C 0.1297(3) 0.4402(4) 0.3680(3) 0.063 Uani 1 1 d . . .
C20 C 0.1113(4) 0.4136(5) 0.4255(3) 0.102 Uani 1 1 d . . .
H20 H 0.0729 0.4113 0.4428 0.123 Uiso 1 1 calc R . .
C21 C 0.1618(4) 0.3923(4) 0.4498(3) 0.067 Uani 1 1 d . . .
C22 C 0.0869(4) 0.4708(5) 0.3251(4) 0.092 Uani 1 1 d . . .
H22A H 0.1078 0.4817 0.2876 0.138 Uiso 1 1 calc R . .
H22B H 0.0673 0.5058 0.3370 0.138 Uiso 1 1 calc R . .
H22C H 0.0582 0.4443 0.3234 0.138 Uiso 1 1 calc R . .
C23 C 0.1708(4) 0.3593(4) 0.5093(3) 0.084 Uani 1 1 d . . .
H23A H 0.1763 0.3868 0.5329 0.126 Uiso 1 1 calc R . .
H23B H 0.2052 0.3312 0.5084 0.126 Uiso 1 1 calc R . .
H23C H 0.1369 0.3384 0.5253 0.126 Uiso 1 1 calc R . .
C24 C 0.3232(3) 0.5292(4) 0.3415(3) 0.059 Uani 1 1 d . . .
C25 C 0.3421(4) 0.5251(4) 0.3942(4) 0.069 Uani 1 1 d . . .
H25 H 0.3629 0.5525 0.4050 0.083 Uiso 1 1 calc R . .
C26 C 0.3255(4) 0.4739(4) 0.4284(4) 0.071 Uani 1 1 d . . .
C27 C 0.3300(4) 0.5779(4) 0.2894(4) 0.074 Uani 1 1 d . . .
H27A H 0.3598 0.5649 0.2617 0.112 Uiso 1 1 calc R . .
H27B H 0.3413 0.6123 0.3004 0.112 Uiso 1 1 calc R . .
H27C H 0.2931 0.5879 0.2725 0.112 Uiso 1 1 calc R . .
C28 C 0.3345(5) 0.4461(5) 0.4904(4) 0.102 Uani 1 1 d . . .
H28A H 0.2974 0.4477 0.5136 0.154 Uiso 1 1 calc R . .
H28B H 0.3615 0.4675 0.5040 0.154 Uiso 1 1 calc R . .
H28C H 0.3504 0.4054 0.4930 0.154 Uiso 1 1 calc R . .
C29 C 0.3119(4) 0.3302(4) 0.2895(3) 0.060 Uani 1 1 d . . .
C30 C 0.3343(4) 0.2863(4) 0.3317(3) 0.071 Uani 1 1 d . . .
H30 H 0.3549 0.2507 0.3257 0.085 Uiso 1 1 calc R . .
C31 C 0.3226(4) 0.3018(4) 0.3821(4) 0.071 Uani 1 1 d . . .
C32 C 0.3173(5) 0.3349(4) 0.2261(3) 0.083 Uani 1 1 d . . .
H32A H 0.3059 0.2993 0.2176 0.124 Uiso 1 1 calc R . .
H32B H 0.3574 0.3400 0.2108 0.124 Uiso 1 1 calc R . .
H32C H 0.2919 0.3685 0.2088 0.124 Uiso 1 1 calc R . .
C33 C 0.3337(5) 0.2704(4) 0.4421(4) 0.097 Uani 1 1 d . . .
H33A H 0.3475 0.2295 0.4423 0.145 Uiso 1 1 calc R . .
H33B H 0.2977 0.2724 0.4670 0.145 Uiso 1 1 calc R . .
H33C H 0.3629 0.2891 0.4557 0.145 Uiso 1 1 calc R . .
C34 C 0.2684(4) 0.3945(4) 0.4099(3) 0.065 Uani 1 1 d . . .
H34 H 0.2765 0.3748 0.4493 0.078 Uiso 1 1 calc R . .
C35 C 0.0366(4) 0.5342(4) 0.0541(4) 0.070 Uani 1 1 d . . .
H35A H 0.0609 0.5318 0.0188 0.105 Uiso 1 1 calc R . .
H35B H -0.0008 0.5198 0.0528 0.105 Uiso 1 1 calc R . .
H35C H 0.0558 0.5103 0.0861 0.105 Uiso 1 1 calc R . .
C36 C -0.0825(3) 0.5883(4) 0.0658(3) 0.060 Uani 1 1 d . . .
H36A H -0.1152 0.6147 0.0498 0.073 Uiso 1 1 calc R . .
H36B H -0.0706 0.5592 0.0417 0.073 Uiso 1 1 calc R . .
C37 C -0.1420(3) 0.5202(4) 0.1245(3) 0.054 Uani 1 1 d . . .
H37A H -0.1261 0.4894 0.1034 0.064 Uiso 1 1 calc R . .
H37B H -0.1763 0.5415 0.1066 0.064 Uiso 1 1 calc R . .
C38 C -0.1592(3) 0.4927(3) 0.1872(3) 0.046 Uani 1 1 d . . .
C39 C -0.2277(4) 0.4350(4) 0.1491(3) 0.076 Uani 1 1 d . . .
H39 H -0.2214 0.4500 0.1096 0.092 Uiso 1 1 calc R . .
C40 C -0.2660(4) 0.3937(4) 0.1758(4) 0.080 Uani 1 1 d . . .
H40 H -0.2908 0.3754 0.1583 0.095 Uiso 1 1 calc R . .
C41 C -0.2598(3) 0.3854(4) 0.2338(3) 0.071 Uani 1 1 d . . .
H41 H -0.2808 0.3600 0.2627 0.085 Uiso 1 1 calc R . .
C42 C -0.2010(3) 0.5949(4) 0.2006(3) 0.062 Uani 1 1 d . . .
H42 H -0.1935 0.6173 0.1635 0.075 Uiso 1 1 calc R . .
C43 C -0.2304(4) 0.6152(4) 0.2477(4) 0.069 Uani 1 1 d . . .
H43 H -0.2464 0.6539 0.2490 0.083 Uiso 1 1 calc R . .
C44 C -0.2310(4) 0.5666(4) 0.2925(4) 0.067 Uani 1 1 d . . .
H44 H -0.2479 0.5674 0.3298 0.081 Uiso 1 1 calc R . .
C45 C -0.0503(3) 0.4540(3) 0.1925(3) 0.052 Uani 1 1 d . . .
H45 H -0.0344 0.4700 0.1554 0.063 Uiso 1 1 calc R . .
C46 C -0.0215(4) 0.4195(4) 0.2348(3) 0.072 Uani 1 1 d . . .
H46 H 0.0182 0.4052 0.2321 0.087 Uiso 1 1 calc R . .
C47 C -0.0608(3) 0.4089(4) 0.2827(3) 0.058 Uani 1 1 d . . .
H47 H -0.0516 0.3868 0.3186 0.070 Uiso 1 1 calc R . .
C48 C -0.3270(3) 0.4557(4) 0.3423(3) 0.069 Uani 1 1 d . . .
C49 C -0.3643(4) 0.4359(4) 0.3904(4) 0.084 Uani 1 1 d . . .
H49 H -0.4052 0.4434 0.3933 0.101 Uiso 1 1 calc R . .
C50 C -0.3329(3) 0.4042(4) 0.4326(3) 0.067 Uani 1 1 d . . .
C51 C -0.3433(4) 0.4912(5) 0.2877(4) 0.094 Uani 1 1 d . . .
H51A H -0.3640 0.5283 0.2938 0.141 Uiso 1 1 calc R . .
H51B H -0.3684 0.4701 0.2712 0.141 Uiso 1 1 calc R . .
H51C H -0.3084 0.4988 0.2619 0.141 Uiso 1 1 calc R . .
C52 C -0.3509(4) 0.3739(5) 0.4930(4) 0.092 Uani 1 1 d . . .
H52A H -0.3730 0.4022 0.5134 0.138 Uiso 1 1 calc R . .
H52B H -0.3164 0.3572 0.5122 0.138 Uiso 1 1 calc R . .
H52C H -0.3749 0.3427 0.4923 0.138 Uiso 1 1 calc R . .
C53 C -0.1325(3) 0.4943(4) 0.3900(3) 0.061 Uani 1 1 d . . .
C54 C -0.1369(4) 0.4929(4) 0.4492(3) 0.064 Uani 1 1 d . . .
H54 H -0.1195 0.5172 0.4675 0.077 Uiso 1 1 calc R . .
C55 C -0.1714(3) 0.4492(4) 0.4747(3) 0.056 Uani 1 1 d . . .
C56 C -0.0996(4) 0.5374(4) 0.3450(3) 0.067 Uani 1 1 d . . .
H56A H -0.0891 0.5211 0.3109 0.101 Uiso 1 1 calc R . .
H56B H -0.0644 0.5447 0.3596 0.101 Uiso 1 1 calc R . .
H56C H -0.1241 0.5741 0.3356 0.101 Uiso 1 1 calc R . .
C57 C -0.1920(4) 0.4285(5) 0.5375(3) 0.088 Uani 1 1 d . . .
H57A H -0.2041 0.4624 0.5549 0.132 Uiso 1 1 calc R . .
H57B H -0.1603 0.4046 0.5570 0.132 Uiso 1 1 calc R . .
H57C H -0.2247 0.4053 0.5408 0.132 Uiso 1 1 calc R . .
C58 C -0.1567(4) 0.3011(4) 0.3306(4) 0.068 Uani 1 1 d . . .
C59 C -0.1542(4) 0.2557(4) 0.3790(4) 0.085 Uani 1 1 d . . .
H59 H -0.1394 0.2165 0.3789 0.102 Uiso 1 1 calc R . .
C60 C -0.1763(5) 0.2769(4) 0.4259(4) 0.087 Uani 1 1 d . . .
C61 C -0.1354(5) 0.2948(5) 0.2715(4) 0.098 Uani 1 1 d . . .
H61A H -0.0977 0.2719 0.2716 0.147 Uiso 1 1 calc R . .
H61B H -0.1317 0.3334 0.2475 0.147 Uiso 1 1 calc R . .
H61C H -0.1630 0.2749 0.2568 0.147 Uiso 1 1 calc R . .
C62 C -0.1839(6) 0.2493(5) 0.4886(5) 0.137 Uani 1 1 d . . .
H62A H -0.1802 0.2067 0.4932 0.205 Uiso 1 1 calc R . .
H62B H -0.2222 0.2624 0.5048 0.205 Uiso 1 1 calc R . .
H62C H -0.1542 0.2608 0.5080 0.205 Uiso 1 1 calc R . .
C63 C -0.2220(3) 0.3802(4) 0.4333(3) 0.060 Uani 1 1 d . . .
H63 H -0.2321 0.3617 0.4738 0.073 Uiso 1 1 calc R . .
C64 C -0.1036(3) 0.7070(4) 0.0869(4) 0.071 Uani 1 1 d . . .
H64A H -0.1239 0.7075 0.0537 0.107 Uiso 1 1 calc R . .
H64B H -0.1037 0.7469 0.0925 0.107 Uiso 1 1 calc R . .
H64C H -0.1232 0.6835 0.1205 0.107 Uiso 1 1 calc R . .
C65 C -0.0049(4) 0.7727(4) 0.0916(3) 0.065 Uani 1 1 d . . .
H65A H 0.0259 0.7965 0.0707 0.078 Uiso 1 1 calc R . .
H65B H -0.0425 0.7915 0.0787 0.078 Uiso 1 1 calc R . .
C66 C -0.0212(4) 0.8261(4) 0.1663(3) 0.062 Uani 1 1 d . . .
H66A H -0.0596 0.8420 0.1537 0.074 Uiso 1 1 calc R . .
H66B H 0.0073 0.8536 0.1473 0.074 Uiso 1 1 calc R . .
C67 C -0.0228(3) 0.8181(4) 0.2321(3) 0.054 Uani 1 1 d . . .
C68 C -0.0492(3) 0.9294(4) 0.2180(3) 0.064 Uani 1 1 d . . .
H68 H -0.0455 0.9402 0.1779 0.076 Uiso 1 1 calc R . .
C69 C -0.0633(3) 0.9670(4) 0.2544(4) 0.068 Uani 1 1 d . . .
H69 H -0.0706 1.0082 0.2451 0.082 Uiso 1 1 calc R . .
C70 C -0.0644(4) 0.9294(4) 0.3114(4) 0.076 Uani 1 1 d . . .
H70 H -0.0745 0.9422 0.3460 0.091 Uiso 1 1 calc R . .
C71 C 0.0883(3) 0.7905(4) 0.2226(3) 0.065 Uani 1 1 d . . .
H71 H 0.0957 0.7939 0.1828 0.078 Uiso 1 1 calc R . .
C72 C 0.1284(4) 0.7780(4) 0.2591(4) 0.073 Uani 1 1 d . . .
H72 H 0.1689 0.7713 0.2501 0.088 Uiso 1 1 calc R . .
C73 C 0.0991(4) 0.7765(4) 0.3143(4) 0.084 Uani 1 1 d . . .
H73 H 0.1169 0.7676 0.3486 0.101 Uiso 1 1 calc R . .
C74 C -0.1029(4) 0.7483(4) 0.2388(3) 0.079 Uani 1 1 d . . .
H74 H -0.1083 0.7530 0.1999 0.094 Uiso 1 1 calc R . .
C75 C -0.1328(4) 0.7132(4) 0.2841(3) 0.077 Uani 1 1 d . . .
H75 H -0.1617 0.6885 0.2828 0.093 Uiso 1 1 calc R . .
C76 C -0.1103(4) 0.7229(4) 0.3318(3) 0.069 Uani 1 1 d . . .
H76 H -0.1228 0.7051 0.3695 0.083 Uiso 1 1 calc R . .
C77 C 0.0490(5) 0.8853(6) 0.3974(4) 0.115 Uani 1 1 d . . .
C78 C 0.0572(5) 0.9022(6) 0.4481(4) 0.124 Uani 1 1 d . . .
H78 H 0.0794 0.9322 0.4516 0.149 Uiso 1 1 calc R . .
C79 C 0.0262(5) 0.8661(7) 0.4920(4) 0.134 Uani 1 1 d . . .
C80 C 0.0732(5) 0.9147(5) 0.3386(4) 0.115 Uani 1 1 d . . .
H80A H 0.1143 0.9016 0.3326 0.173 Uiso 1 1 calc R . .
H80B H 0.0684 0.9570 0.3353 0.173 Uiso 1 1 calc R . .
H80C H 0.0523 0.9043 0.3100 0.173 Uiso 1 1 calc R . .
C81 C 0.0174(7) 0.8606(9) 0.5564(4) 0.209 Uani 1 1 d . . .
H81A H -0.0236 0.8698 0.5679 0.313 Uiso 1 1 calc R . .
H81B H 0.0403 0.8877 0.5675 0.313 Uiso 1 1 calc R . .
H81C H 0.0297 0.8206 0.5749 0.313 Uiso 1 1 calc R . .
C82 C 0.0226(4) 0.6748(5) 0.4130(4) 0.082 Uani 1 1 d . . .
C83 C 0.0368(4) 0.6432(5) 0.4674(4) 0.089 Uani 1 1 d . . .
H83 H 0.0555 0.6049 0.4765 0.107 Uiso 1 1 calc R . .
C84 C 0.0180(4) 0.6798(5) 0.5034(4) 0.088 Uani 1 1 d . . .
C85 C 0.0352(4) 0.6529(5) 0.3585(4) 0.087 Uani 1 1 d . . .
H85A H 0.0574 0.6146 0.3656 0.131 Uiso 1 1 calc R . .
H85B H 0.0577 0.6803 0.3307 0.131 Uiso 1 1 calc R . .
H85C H -0.0013 0.6496 0.3438 0.131 Uiso 1 1 calc R . .
C86 C 0.0233(5) 0.6701(5) 0.5679(4) 0.117 Uani 1 1 d . . .
H86A H -0.0151 0.6660 0.5886 0.176 Uiso 1 1 calc R . .
H86B H 0.0393 0.7036 0.5761 0.176 Uiso 1 1 calc R . .
H86C H 0.0489 0.6347 0.5798 0.176 Uiso 1 1 calc R . .
C87 C -0.1587(4) 0.8224(4) 0.4109(4) 0.078 Uani 1 1 d . . .
C88 C -0.1872(4) 0.8171(5) 0.4639(4) 0.089 Uani 1 1 d . . .
H88 H -0.2279 0.8234 0.4721 0.107 Uiso 1 1 calc R . .
C89 C -0.1476(5) 0.8013(5) 0.5034(4) 0.097 Uani 1 1 d . . .
C90 C -0.1859(4) 0.8411(4) 0.3570(4) 0.088 Uani 1 1 d . . .
H90A H -0.1571 0.8361 0.3253 0.133 Uiso 1 1 calc R . .
H90B H -0.2009 0.8822 0.3525 0.133 Uiso 1 1 calc R . .
H90C H -0.2177 0.8174 0.3576 0.133 Uiso 1 1 calc R . .
C91 C -0.1525(5) 0.7872(7) 0.5704(4) 0.150 Uani 1 1 d . . .
H91A H -0.1199 0.7595 0.5835 0.225 Uiso 1 1 calc R . .
H91B H -0.1889 0.7702 0.5851 0.225 Uiso 1 1 calc R . .
H91C H -0.1517 0.8232 0.5842 0.225 Uiso 1 1 calc R . .
C92 C -0.0379(4) 0.7865(4) 0.4899(3) 0.073 Uani 1 1 d . . .
H92 H -0.0408 0.7808 0.5321 0.088 Uiso 1 1 calc R . .
C93 C 0.1150(4) 0.7222(5) 0.0742(4) 0.094 Uani 1 1 d . . .
H93A H 0.1419 0.6988 0.1001 0.141 Uiso 1 1 calc R . .
H93B H 0.1001 0.7579 0.0876 0.141 Uiso 1 1 calc R . .
H93C H 0.1352 0.7323 0.0363 0.141 Uiso 1 1 calc R . .
C94 C 0.4650(4) 0.7851(4) 0.4175(3) 0.062 Uani 1 1 d . . .
C95 C 0.4093(3) 0.8172(3) 0.4198(3) 0.051 Uani 1 1 d . . .
C96 C 0.4025(3) 0.8725(3) 0.4340(3) 0.052 Uani 1 1 d . . .
C97 C 0.4521(3) 0.8981(3) 0.4427(3) 0.052 Uani 1 1 d . . .
C98 C 0.5076(3) 0.8671(4) 0.4395(3) 0.060 Uani 1 1 d . . .
C99 C 0.5143(3) 0.8113(4) 0.4274(3) 0.059 Uani 1 1 d . . .
C100 C 0.4733(5) 0.7230(4) 0.4050(3) 0.081 Uani 1 1 d . . .
H10A H 0.5066 0.7001 0.4235 0.098 Uiso 1 1 calc R . .
H10B H 0.4382 0.7025 0.4194 0.098 Uiso 1 1 calc R . .
C101 C 0.4851(4) 0.6752(3) 0.3265(3) 0.058 Uani 1 1 d . . .
H10C H 0.4476 0.6587 0.3393 0.070 Uiso 1 1 calc R . .
H10D H 0.5158 0.6476 0.3449 0.070 Uiso 1 1 calc R . .
C102 C 0.4963(3) 0.6820(3) 0.2634(3) 0.050 Uani 1 1 d . . .
C103 C 0.4907(3) 0.5697(4) 0.2770(3) 0.062 Uani 1 1 d . . .
H103 H 0.4864 0.5581 0.3171 0.074 Uiso 1 1 calc R . .
C104 C 0.4937(3) 0.5341(4) 0.2399(4) 0.069 Uani 1 1 d . . .
H104 H 0.4936 0.4930 0.2492 0.083 Uiso 1 1 calc R . .
C105 C 0.4970(3) 0.5689(3) 0.1849(4) 0.057 Uani 1 1 d . . .
H105 H 0.4970 0.5553 0.1508 0.069 Uiso 1 1 calc R . .
C106 C 0.5976(4) 0.7102(3) 0.2723(4) 0.063 Uani 1 1 d . . .
H106 H 0.5956 0.7082 0.3120 0.076 Uiso 1 1 calc R . .
C107 C 0.6464(3) 0.7232(4) 0.2325(3) 0.061 Uani 1 1 d . . .
H107 H 0.6832 0.7314 0.2396 0.073 Uiso 1 1 calc R . .
C108 C 0.6270(3) 0.7209(3) 0.1788(3) 0.053 Uani 1 1 d . . .
H108 H 0.6503 0.7279 0.1438 0.063 Uiso 1 1 calc R . .
C109 C 0.4014(4) 0.7524(4) 0.2566(3) 0.071 Uani 1 1 d . . .
H109 H 0.3868 0.7480 0.2953 0.085 Uiso 1 1 calc R . .
C110 C 0.3759(4) 0.7868(4) 0.2120(4) 0.086 Uani 1 1 d . . .
H110 H 0.3408 0.8113 0.2136 0.104 Uiso 1 1 calc R . .
C111 C 0.4124(4) 0.7789(4) 0.1626(4) 0.066 Uani 1 1 d . . .
H111 H 0.4050 0.7981 0.1252 0.079 Uiso 1 1 calc R . .
C112 C 0.4043(3) 0.6780(4) 0.0858(3) 0.061 Uani 1 1 d . . .
C113 C 0.3839(3) 0.6890(4) 0.0311(4) 0.075 Uani 1 1 d . . .
H113 H 0.3459 0.6855 0.0229 0.090 Uiso 1 1 calc R . .
C114 C 0.4316(3) 0.7062(4) -0.0090(3) 0.062 Uani 1 1 d . . .
C115 C 0.3669(4) 0.6607(4) 0.1405(4) 0.082 Uani 1 1 d . . .
H11A H 0.3564 0.6211 0.1439 0.123 Uiso 1 1 calc R . .
H11B H 0.3317 0.6878 0.1406 0.123 Uiso 1 1 calc R . .
H11C H 0.3882 0.6622 0.1725 0.123 Uiso 1 1 calc R . .
C116 C 0.4348(4) 0.7229(6) -0.0719(4) 0.106 Uani 1 1 d . . .
H11D H 0.4515 0.7603 -0.0846 0.159 Uiso 1 1 calc R . .
H11E H 0.3959 0.7267 -0.0842 0.159 Uiso 1 1 calc R . .
H11F H 0.4592 0.6929 -0.0884 0.159 Uiso 1 1 calc R . .
C117 C 0.6197(3) 0.6092(3) 0.0943(3) 0.056 Uani 1 1 d . . .
C118 C 0.6435(4) 0.5947(4) 0.0422(4) 0.069 Uani 1 1 d . . .
H118 H 0.6735 0.5650 0.0370 0.082 Uiso 1 1 calc R . .
C119 C 0.6145(4) 0.6323(4) 0.0004(3) 0.067 Uani 1 1 d . . .
C120 C 0.6393(4) 0.5814(4) 0.1512(3) 0.079 Uani 1 1 d . . .
H12A H 0.6811 0.5824 0.1501 0.119 Uiso 1 1 calc R . .
H12B H 0.6299 0.5409 0.1612 0.119 Uiso 1 1 calc R . .
H12C H 0.6196 0.6028 0.1796 0.119 Uiso 1 1 calc R . .
C121 C 0.6196(4) 0.6379(4) -0.0633(3) 0.072 Uani 1 1 d . . .
H12D H 0.5854 0.6244 -0.0742 0.107 Uiso 1 1 calc R . .
H12E H 0.6543 0.6142 -0.0750 0.107 Uiso 1 1 calc R . .
H12F H 0.6225 0.6788 -0.0818 0.107 Uiso 1 1 calc R . .
C122 C 0.5515(4) 0.8241(4) 0.0826(3) 0.060 Uani 1 1 d . . .
C123 C 0.5693(3) 0.8550(3) 0.0262(3) 0.056 Uani 1 1 d . . .
H123 H 0.5799 0.8938 0.0164 0.067 Uiso 1 1 calc R . .
C124 C 0.5683(3) 0.8194(3) -0.0097(3) 0.052 Uani 1 1 d . . .
C125 C 0.5455(4) 0.8472(4) 0.1356(3) 0.074 Uani 1 1 d . . .
H12G H 0.5068 0.8420 0.1550 0.111 Uiso 1 1 calc R . .
H12H H 0.5514 0.8887 0.1264 0.111 Uiso 1 1 calc R . .
H12I H 0.5745 0.8260 0.1604 0.111 Uiso 1 1 calc R . .
C126 C 0.5835(4) 0.8307(4) -0.0738(3) 0.075 Uani 1 1 d . . .
H12J H 0.5493 0.8283 -0.0925 0.112 Uiso 1 1 calc R . .
H12K H 0.6143 0.8016 -0.0833 0.112 Uiso 1 1 calc R . .
H12L H 0.5967 0.8697 -0.0867 0.112 Uiso 1 1 calc R . .
C127 C 0.5359(3) 0.7167(3) 0.0044(3) 0.047 Uani 1 1 d . . .
H127 H 0.5415 0.7231 -0.0379 0.057 Uiso 1 1 calc R . .
C128 C 0.3569(4) 0.7914(4) 0.4089(4) 0.079 Uani 1 1 d . . .
H12M H 0.3220 0.8116 0.4249 0.119 Uiso 1 1 calc R . .
H12N H 0.3592 0.7499 0.4266 0.119 Uiso 1 1 calc R . .
H12O H 0.3556 0.7959 0.3680 0.119 Uiso 1 1 calc R . .
C129 C 0.3435(3) 0.9077(4) 0.4365(3) 0.060 Uani 1 1 d . . .
H12P H 0.3140 0.8822 0.4573 0.072 Uiso 1 1 calc R . .
H12Q H 0.3448 0.9394 0.4571 0.072 Uiso 1 1 calc R . .
C130 C 0.2758(3) 0.9711(4) 0.3816(3) 0.053 Uani 1 1 d . . .
H13A H 0.2802 1.0012 0.4033 0.064 Uiso 1 1 calc R . .
H13B H 0.2428 0.9493 0.4002 0.064 Uiso 1 1 calc R . .
C131 C 0.2651(3) 1.0001(3) 0.3199(3) 0.044 Uani 1 1 d . . .
C132 C 0.1726(3) 1.0540(4) 0.3611(3) 0.068 Uani 1 1 d . . .
H132 H 0.1736 1.0389 0.4006 0.081 Uiso 1 1 calc R . .
C133 C 0.1315(4) 1.0931(4) 0.3368(4) 0.082 Uani 1 1 d . . .
H133 H 0.0988 1.1112 0.3556 0.099 Uiso 1 1 calc R . .
C134 C 0.1466(4) 1.1017(4) 0.2782(4) 0.068 Uani 1 1 d . . .
H134 H 0.1245 1.1268 0.2507 0.082 Uiso 1 1 calc R . .
C135 C 0.2542(3) 0.8981(3) 0.3012(3) 0.052 Uani 1 1 d . . .
H135 H 0.2589 0.8750 0.3378 0.062 Uiso 1 1 calc R . .
C136 C 0.2424(3) 0.8791(4) 0.2559(4) 0.064 Uani 1 1 d . . .
H136 H 0.2373 0.8400 0.2549 0.077 Uiso 1 1 calc R . .
C137 C 0.2391(3) 0.9270(3) 0.2100(3) 0.054 Uani 1 1 d . . .
H137 H 0.2323 0.9261 0.1724 0.065 Uiso 1 1 calc R . .
C138 C 0.3605(3) 1.0448(4) 0.3159(3) 0.062 Uani 1 1 d . . .
H138 H 0.3699 1.0307 0.3537 0.075 Uiso 1 1 calc R . .
C139 C 0.3912(3) 1.0816(4) 0.2730(3) 0.067 Uani 1 1 d . . .
H139 H 0.4261 1.0972 0.2757 0.081 Uiso 1 1 calc R . .
C140 C 0.3610(3) 1.0908(4) 0.2258(3) 0.066 Uani 1 1 d . . .
H140 H 0.3718 1.1152 0.1905 0.079 Uiso 1 1 calc R . .
C141 C 0.2492(4) 1.1929(4) 0.1834(4) 0.067 Uani 1 1 d . . .
C142 C 0.2502(4) 1.2435(4) 0.1369(4) 0.071 Uani 1 1 d . . .
H142 H 0.2530 1.2827 0.1391 0.085 Uiso 1 1 calc R . .
C143 C 0.2463(4) 1.2222(3) 0.0890(3) 0.062 Uani 1 1 d . . .
C144 C 0.2536(4) 1.1958(4) 0.2450(3) 0.078 Uani 1 1 d . . .
H14A H 0.2463 1.1581 0.2694 0.117 Uiso 1 1 calc R . .
H14B H 0.2248 1.2261 0.2559 0.117 Uiso 1 1 calc R . .
H14C H 0.2924 1.2051 0.2491 0.117 Uiso 1 1 calc R . .
C145 C 0.2508(5) 1.2537(4) 0.0268(4) 0.093 Uani 1 1 d . . .
H14D H 0.2808 1.2326 0.0052 0.139 Uiso 1 1 calc R . .
H14E H 0.2609 1.2934 0.0240 0.139 Uiso 1 1 calc R . .
H14F H 0.2136 1.2552 0.0115 0.139 Uiso 1 1 calc R . .
C146 C 0.1247(3) 1.0382(4) 0.1601(3) 0.061 Uani 1 1 d . . .
C147 C 0.0938(4) 1.0581(4) 0.1109(4) 0.077 Uani 1 1 d . . .
H147 H 0.0568 1.0485 0.1057 0.093 Uiso 1 1 calc R . .
C148 C 0.1289(3) 1.0942(4) 0.0724(3) 0.059 Uani 1 1 d . . .
C149 C 0.1055(4) 0.9976(4) 0.2139(4) 0.088 Uani 1 1 d . . .
H14G H 0.0911 0.9637 0.2048 0.133 Uiso 1 1 calc R . .
H14H H 0.0745 1.0179 0.2353 0.133 Uiso 1 1 calc R . .
H14I H 0.1382 0.9848 0.2367 0.133 Uiso 1 1 calc R . .
C150 C 0.1195(4) 1.1296(4) 0.0145(4) 0.083 Uani 1 1 d . . .
H15A H 0.0837 1.1203 0.0027 0.124 Uiso 1 1 calc R . .
H15B H 0.1521 1.1204 -0.0124 0.124 Uiso 1 1 calc R . .
H15C H 0.1166 1.1711 0.0154 0.124 Uiso 1 1 calc R . .
C151 C 0.3400(3) 1.0062(3) 0.1149(3) 0.055 Uani 1 1 d . . .
C152 C 0.3481(3) 1.0096(3) 0.0544(3) 0.056 Uani 1 1 d . . .
H152 H 0.3755 0.9861 0.0349 0.067 Uiso 1 1 calc R . .
C153 C 0.3092(3) 1.0527(3) 0.0306(3) 0.051 Uani 1 1 d . . .
C154 C 0.3732(4) 0.9650(4) 0.1588(3) 0.074 Uani 1 1 d . . .
H15D H 0.3669 0.9790 0.1944 0.111 Uiso 1 1 calc R . .
H15E H 0.4145 0.9632 0.1458 0.111 Uiso 1 1 calc R . .
H15F H 0.3599 0.9262 0.1648 0.111 Uiso 1 1 calc R . .
C155 C 0.2997(4) 1.0769(4) -0.0300(3) 0.069 Uani 1 1 d . . .
H15G H 0.2609 1.0700 -0.0368 0.104 Uiso 1 1 calc R . .
H15H H 0.3286 1.0577 -0.0544 0.104 Uiso 1 1 calc R . .
H15I H 0.3034 1.1189 -0.0386 0.104 Uiso 1 1 calc R . .
C156 C 0.2320(3) 1.1209(3) 0.0739(3) 0.045 Uani 1 1 d . . .
H156 H 0.2278 1.1416 0.0339 0.054 Uiso 1 1 calc R . .
C157 C 0.4468(4) 0.9594(4) 0.4552(4) 0.082 Uani 1 1 d . . .
H15J H 0.4302 0.9873 0.4238 0.124 Uiso 1 1 calc R . .
H15K H 0.4852 0.9697 0.4595 0.124 Uiso 1 1 calc R . .
H15L H 0.4216 0.9605 0.4902 0.124 Uiso 1 1 calc R . .
C158 C 0.5616(3) 0.8961(4) 0.4487(3) 0.074 Uani 1 1 d . . .
H15M H 0.5523 0.9182 0.4795 0.089 Uiso 1 1 calc R . .
H15N H 0.5943 0.8664 0.4584 0.089 Uiso 1 1 calc R . .
C159 C 0.6332(4) 0.9542(4) 0.3944(3) 0.073 Uani 1 1 d . . .
H15O H 0.6618 0.9204 0.4052 0.088 Uiso 1 1 calc R . .
H15P H 0.6325 0.9808 0.4211 0.088 Uiso 1 1 calc R . .
C160 C 0.6481(3) 0.9861(4) 0.3331(3) 0.058 Uani 1 1 d . . .
C161 C 0.7454(4) 0.9995(4) 0.3702(4) 0.075 Uani 1 1 d . . .
H161 H 0.7391 0.9831 0.4095 0.090 Uiso 1 1 calc R . .
C162 C 0.7969(4) 1.0259(5) 0.3395(4) 0.087 Uani 1 1 d . . .
H162 H 0.8307 1.0315 0.3550 0.105 Uiso 1 1 calc R . .
C163 C 0.7860(4) 1.0408(4) 0.2839(4) 0.078 Uani 1 1 d . . .
H163 H 0.8134 1.0566 0.2542 0.093 Uiso 1 1 calc R . .
C164 C 0.5637(4) 1.0648(4) 0.3448(4) 0.079 Uani 1 1 d . . .
H164 H 0.5477 1.0499 0.3821 0.095 Uiso 1 1 calc R . .
C165 C 0.5443(4) 1.1179(5) 0.3090(4) 0.095 Uani 1 1 d . . .
H165 H 0.5130 1.1456 0.3165 0.114 Uiso 1 1 calc R . .
C166 C 0.5827(4) 1.1195(4) 0.2595(4) 0.085 Uani 1 1 d . . .
H166 H 0.5797 1.1500 0.2271 0.102 Uiso 1 1 calc R . .
C167 C 0.6396(4) 0.8893(4) 0.3008(4) 0.073 Uani 1 1 d . . .
H167 H 0.6316 0.8638 0.3362 0.087 Uiso 1 1 calc R . .
C168 C 0.6441(4) 0.8745(4) 0.2497(4) 0.080 Uani 1 1 d . . .
H168 H 0.6395 0.8374 0.2425 0.096 Uiso 1 1 calc R . .
C169 C 0.6570(3) 0.9245(4) 0.2094(4) 0.071 Uani 1 1 d . . .
H169 H 0.6631 0.9266 0.1698 0.085 Uiso 1 1 calc R . .
C170 C 0.7215(5) 1.1751(5) 0.2062(5) 0.098 Uani 1 1 d . . .
C171 C 0.7427(6) 1.2179(5) 0.1638(5) 0.113 Uani 1 1 d . . .
H171 H 0.7524 1.2543 0.1690 0.135 Uiso 1 1 calc R . .
C172 C 0.7480(5) 1.2010(4) 0.1130(5) 0.100 Uani 1 1 d . . .
C173 C 0.7084(6) 1.1751(5) 0.2710(5) 0.120 Uani 1 1 d . . .
H17A H 0.6813 1.1461 0.2881 0.180 Uiso 1 1 calc R . .
H17B H 0.6913 1.2138 0.2761 0.180 Uiso 1 1 calc R . .
H17C H 0.7445 1.1652 0.2893 0.180 Uiso 1 1 calc R . .
C174 C 0.7680(6) 1.2318(5) 0.0534(5) 0.125 Uani 1 1 d . . .
H17D H 0.7349 1.2421 0.0308 0.188 Uiso 1 1 calc R . .
H17E H 0.7969 1.2058 0.0359 0.188 Uiso 1 1 calc R . .
H17F H 0.7851 1.2672 0.0552 0.188 Uiso 1 1 calc R . .
C175 C 0.5820(4) 1.0605(4) 0.1373(4) 0.083 Uani 1 1 d . . .
C176 C 0.5724(4) 1.0872(5) 0.0790(4) 0.094 Uani 1 1 d . . .
H176 H 0.5373 1.0895 0.0623 0.113 Uiso 1 1 calc R . .
C177 C 0.6232(4) 1.1086(5) 0.0521(4) 0.087 Uani 1 1 d . . .
C178 C 0.5346(4) 1.0348(5) 0.1809(4) 0.095 Uani 1 1 d . . .
H17G H 0.5493 1.0234 0.2183 0.143 Uiso 1 1 calc R . .
H17H H 0.5228 1.0005 0.1702 0.143 Uiso 1 1 calc R . .
H17I H 0.5013 1.0640 0.1823 0.143 Uiso 1 1 calc R . .
C179 C 0.6396(5) 1.1406(5) -0.0094(4) 0.107 Uani 1 1 d . . .
H17J H 0.6670 1.1690 -0.0093 0.161 Uiso 1 1 calc R . .
H17K H 0.6048 1.1610 -0.0260 0.161 Uiso 1 1 calc R . .
H17L H 0.6575 1.1122 -0.0319 0.161 Uiso 1 1 calc R . .
C180 C 0.7876(4) 0.9749(4) 0.1591(4) 0.063 Uani 1 1 d . . .
C181 C 0.8206(4) 0.9766(4) 0.1048(4) 0.069 Uani 1 1 d . . .
H181 H 0.8506 0.9488 0.0947 0.083 Uiso 1 1 calc R . .
C182 C 0.7998(4) 1.0257(4) 0.0717(4) 0.072 Uani 1 1 d . . .
C183 C 0.7978(4) 0.9268(4) 0.2108(4) 0.075 Uani 1 1 d . . .
H18A H 0.8322 0.9332 0.2274 0.112 Uiso 1 1 calc R . .
H18B H 0.8037 0.8890 0.1996 0.112 Uiso 1 1 calc R . .
H18C H 0.7642 0.9274 0.2389 0.112 Uiso 1 1 calc R . .
C184 C 0.8129(5) 1.0506(5) 0.0099(4) 0.117 Uani 1 1 d . . .
H18D H 0.8408 1.0795 0.0052 0.176 Uiso 1 1 calc R . .
H18E H 0.7772 1.0692 -0.0061 0.176 Uiso 1 1 calc R . .
H18F H 0.8293 1.0192 -0.0096 0.176 Uiso 1 1 calc R . .
C185 C 0.7201(4) 1.1083(4) 0.0892(4) 0.069 Uani 1 1 d . . .
H185 H 0.7315 1.1287 0.0496 0.082 Uiso 1 1 calc R . .
C186 C 0.5766(4) 0.7786(4) 0.4214(4) 0.088 Uani 1 1 d . . .
H18G H 0.6056 0.8057 0.4204 0.132 Uiso 1 1 calc R . .
H18H H 0.5821 0.7637 0.3863 0.132 Uiso 1 1 calc R . .
H18I H 0.5810 0.7461 0.4538 0.132 Uiso 1 1 calc R . .

loop_
_atom_site_aniso_label
_atom_site_aniso_U_11
_atom_site_aniso_U_22
_atom_site_aniso_U_33
_atom_site_aniso_U_23
_atom_site_aniso_U_13
_atom_site_aniso_U_12
B1D 0.112 0.205 0.025 -0.004 0.014 -0.002
F1D 0.247 0.169 0.258 0.039 0.122 0.019
F2D 0.259 0.178 0.217 -0.060 0.107 -0.074
F3D 0.188 0.172 0.178 0.062 -0.004 -0.050
F4D 0.348 0.259 0.302 -0.050 -0.182 0.079
B1B 0.108 0.042 0.183 -0.031 0.033 -0.059
F1B 0.050 0.091 0.075 0.009 -0.002 -0.002
F2B 0.042 0.073 0.074 0.013 0.014 -0.015
F3B 0.051 0.082 0.127 -0.005 0.011 -0.015
F4B 0.069 0.138 0.082 0.014 0.019 0.024
B1E 0.104 0.117 0.066 -0.011 0.041 0.008
F1E 0.182 0.249 0.069 -0.055 -0.027 0.061
F2E 0.146 0.235 0.125 0.068 -0.017 0.004
F3E 0.246 0.245 0.166 0.008 -0.075 -0.123
F4E 0.184 0.267 0.125 -0.069 -0.031 0.083
B1F 0.066 0.083 0.056 -0.008 -0.017 -0.001
F1F 0.109 0.119 0.128 -0.018 0.007 -0.014
F2F 0.143 0.137 0.072 -0.001 0.026 0.068
F3F 0.094 0.144 0.140 0.073 0.039 0.005
F4F 0.107 0.187 0.077 -0.034 -0.029 0.049
B1G 0.075 0.326 0.053 0.024 0.002 -0.094
F1G 0.127 0.353 0.157 -0.074 0.008 -0.100
F2G 0.217 0.329 0.294 0.086 0.097 0.056
F3G 0.263 0.245 0.093 -0.051 0.042 -0.127
F4G 0.295 0.200 0.119 0.054 0.023 -0.043
B1H 0.054 0.120 0.046 -0.019 -0.005 -0.003
F1H 0.116 0.343 0.077 -0.016 0.005 -0.110
F2H 0.062 0.217 0.060 -0.034 -0.009 -0.017
F3H 0.082 0.109 0.060 -0.010 -0.012 0.014
F4H 0.175 0.138 0.140 -0.071 -0.079 0.061
B1I 0.253 0.120 0.085 -0.040 -0.083 -0.027
F1I 0.102 0.133 0.134 -0.046 -0.041 0.021
F2I 0.159 0.299 0.109 -0.051 -0.069 0.064
F3I 0.243 0.325 0.166 -0.090 0.047 -0.088
F4I 0.222 0.181 0.279 -0.110 -0.073 0.001
Fe1 0.038 0.076 0.029 0.006 0.001 -0.012
Fe2 0.041 0.071 0.029 0.006 0.000 -0.010
Fe3 0.054 0.096 0.032 0.005 0.003 -0.023
Fe4 0.043 0.056 0.033 0.002 0.002 -0.005
Fe5 0.037 0.053 0.037 0.004 -0.002 -0.009
Fe6 0.053 0.068 0.056 0.004 -0.002 -0.014
O1 0.038 0.099 0.034 0.018 0.002 -0.007
O2 0.065 0.082 0.023 0.011 -0.008 -0.023
O3 0.069 0.069 0.030 0.002 0.005 -0.011
O4 0.084 0.062 0.025 0.008 0.012 -0.011
O5 0.040 0.071 0.035 0.006 0.004 -0.002
O6 0.053 0.098 0.056 0.013 -0.003 -0.028
N1 0.032 0.080 0.032 0.006 0.004 -0.014
N2 0.036 0.094 0.035 0.015 -0.001 -0.013
N3 0.036 0.085 0.041 0.007 -0.003 -0.002
N4 0.039 0.101 0.023 -0.006 0.003 -0.008
N5 0.033 0.064 0.031 0.006 0.000 -0.008
N6 0.029 0.072 0.039 -0.002 -0.001 -0.006
N7 0.049 0.097 0.025 0.005 -0.008 -0.010
N8 0.041 0.085 0.030 0.005 0.002 -0.012
N9 0.033 0.076 0.037 0.000 -0.005 -0.002
N10 0.055 0.067 0.027 0.003 -0.007 -0.013
N11 0.048 0.090 0.027 0.002 -0.012 -0.008
N12 0.070 0.067 0.025 0.006 -0.003 -0.009
N13 0.047 0.085 0.037 0.013 -0.008 -0.022
N14 0.051 0.088 0.047 -0.013 0.014 -0.026
N15 0.039 0.067 0.033 0.005 -0.006 -0.004
N16 0.042 0.082 0.030 0.003 -0.001 -0.011
N17 0.029 0.070 0.036 0.008 -0.006 -0.001
N18 0.054 0.075 0.025 0.018 -0.010 -0.007
N19 0.053 0.083 0.027 0.017 -0.007 -0.016
N20 0.036 0.081 0.040 0.013 -0.009 -0.012
N21 0.046 0.070 0.031 0.017 0.002 -0.007
N22 0.058 0.079 0.022 0.006 0.005 -0.001
N23 0.043 0.089 0.037 0.005 0.004 -0.017
N24 0.062 0.070 0.046 0.006 0.004 -0.017
N25 0.057 0.083 0.041 -0.001 0.003 -0.026
N26 0.073 0.084 0.043 -0.016 0.012 -0.032
N27 0.056 0.096 0.031 0.006 -0.003 -0.020
N28 0.065 0.101 0.037 0.011 -0.002 -0.010
N29 0.054 0.065 0.033 0.006 -0.007 -0.010
N30 0.062 0.081 0.031 0.012 -0.004 -0.019
N31 0.046 0.141 0.044 0.012 0.006 -0.026
N32 0.085 0.187 0.034 -0.013 0.015 -0.074
N33 0.048 0.120 0.037 0.009 -0.004 -0.021
N34 0.064 0.162 0.026 0.009 -0.005 -0.036
N35 0.070 0.111 0.027 0.008 -0.002 -0.040
N36 0.041 0.128 0.042 -0.002 0.005 -0.027
N37 0.060 0.055 0.043 0.008 0.001 0.001
N38 0.062 0.071 0.034 -0.004 -0.003 -0.001
N39 0.048 0.053 0.037 0.000 -0.002 -0.010
N40 0.059 0.069 0.028 0.002 0.003 -0.014
N41 0.046 0.073 0.039 0.001 -0.011 0.006
N42 0.072 0.060 0.031 0.001 -0.002 -0.009
N43 0.055 0.063 0.043 -0.006 0.011 -0.016
N44 0.041 0.069 0.038 -0.003 -0.001 -0.007
N45 0.044 0.068 0.031 0.008 -0.007 -0.004
N46 0.040 0.070 0.033 -0.006 0.000 0.004
N47 0.066 0.060 0.036 -0.003 -0.001 -0.006
N48 0.053 0.067 0.024 0.004 0.000 -0.014
N49 0.036 0.071 0.051 -0.007 0.001 -0.006
N50 0.042 0.066 0.062 -0.008 -0.010 -0.002
N51 0.026 0.067 0.041 0.005 -0.001 -0.011
N52 0.037 0.062 0.038 0.003 0.003 -0.010
N53 0.034 0.059 0.045 -0.001 0.005 -0.010
N54 0.042 0.061 0.044 0.005 0.000 -0.017
N55 0.062 0.047 0.046 -0.006 -0.008 -0.002
N56 0.052 0.057 0.049 0.002 -0.008 -0.009
N57 0.045 0.067 0.045 0.011 -0.004 -0.021
N58 0.040 0.064 0.040 -0.001 -0.006 -0.018
N59 0.031 0.053 0.036 0.019 -0.011 0.001
N60 0.037 0.049 0.042 0.008 -0.005 -0.005
N61 0.044 0.079 0.058 -0.001 -0.015 -0.013
N62 0.055 0.078 0.075 -0.013 -0.001 -0.026
N63 0.039 0.074 0.059 0.003 -0.003 -0.003
N64 0.073 0.051 0.087 0.006 -0.004 -0.004
N65 0.063 0.088 0.041 0.005 -0.005 -0.021
N66 0.054 0.083 0.039 0.002 -0.009 -0.014
N67 0.084 0.073 0.078 -0.014 0.003 -0.018
N68 0.086 0.072 0.074 0.009 0.019 -0.029
N69 0.047 0.079 0.056 0.014 0.001 -0.024
N70 0.066 0.070 0.062 0.016 0.001 -0.012
N71 0.053 0.049 0.064 0.007 -0.003 -0.008
N72 0.039 0.069 0.069 0.016 0.001 -0.004
C1 0.034 0.075 0.028 0.007 0.000 -0.003
C2 0.047 0.077 0.023 -0.006 -0.010 0.003
C3 0.039 0.077 0.026 0.001 0.003 -0.007
C4 0.046 0.063 0.028 0.001 0.001 0.005
C5 0.049 0.065 0.022 0.013 -0.006 -0.007
C6 0.047 0.075 0.030 0.007 -0.010 -0.011
C7 0.042 0.092 0.029 0.006 0.006 -0.009
C8 0.027 0.086 0.034 0.008 0.002 0.000
C9 0.036 0.079 0.030 -0.002 0.010 -0.019
C10 0.064 0.102 0.034 -0.016 -0.008 -0.007
C11 0.061 0.111 0.038 -0.002 -0.005 -0.028
C12 0.038 0.096 0.045 0.014 -0.002 -0.021
C13 0.080 0.090 0.051 0.002 -0.009 0.016
C14 0.079 0.086 0.054 -0.005 0.003 0.013
C15 0.068 0.084 0.042 -0.007 0.000 0.013
C16 0.041 0.077 0.033 0.007 0.018 -0.008
C17 0.031 0.089 0.060 -0.004 0.015 -0.011
C18 0.035 0.068 0.046 0.005 0.005 -0.007
C19 0.034 0.110 0.035 0.012 -0.003 -0.014
C20 0.085 0.187 0.028 0.022 -0.002 -0.070
C21 0.062 0.108 0.028 0.005 0.006 -0.044
C22 0.060 0.149 0.057 0.010 0.007 -0.044
C23 0.076 0.125 0.037 0.015 0.010 -0.021
C24 0.048 0.067 0.058 -0.008 0.012 -0.013
C25 0.063 0.090 0.058 -0.014 -0.004 -0.027
C26 0.066 0.100 0.051 -0.012 -0.009 -0.024
C27 0.048 0.081 0.088 -0.004 0.010 -0.021
C28 0.129 0.129 0.053 -0.006 -0.040 -0.016
C29 0.066 0.068 0.047 -0.013 0.008 -0.024
C30 0.098 0.066 0.044 -0.007 -0.005 0.001
C31 0.092 0.059 0.051 0.015 -0.018 -0.004
C32 0.114 0.098 0.041 -0.016 -0.006 -0.031
C33 0.141 0.077 0.058 0.013 -0.032 0.018
C34 0.076 0.083 0.032 0.004 0.001 -0.025
C35 0.072 0.072 0.062 -0.014 0.003 0.000
C36 0.063 0.084 0.031 0.002 0.006 -0.029
C37 0.045 0.085 0.026 0.006 -0.007 -0.016
C38 0.042 0.061 0.033 0.004 -0.011 -0.010
C39 0.094 0.117 0.029 -0.018 -0.008 -0.043
C40 0.057 0.116 0.077 -0.024 -0.010 -0.043
C41 0.056 0.107 0.052 -0.005 0.001 -0.046
C42 0.056 0.067 0.051 0.018 -0.009 0.001
C43 0.056 0.070 0.069 0.002 -0.003 0.006
C44 0.062 0.081 0.052 -0.010 0.010 0.004
C45 0.030 0.092 0.025 0.009 0.003 -0.007
C46 0.042 0.109 0.050 0.002 0.012 0.007
C47 0.041 0.081 0.046 0.006 -0.009 -0.006
C48 0.037 0.105 0.049 0.016 0.002 -0.012
C49 0.054 0.118 0.060 0.025 0.014 -0.021
C50 0.041 0.103 0.044 0.016 0.007 -0.021
C51 0.039 0.164 0.058 0.021 -0.003 -0.007
C52 0.078 0.125 0.053 0.020 0.018 -0.021
C53 0.049 0.087 0.038 0.014 -0.002 -0.024
C54 0.071 0.088 0.033 -0.006 -0.012 -0.012
C55 0.038 0.095 0.028 0.003 -0.004 -0.009
C56 0.063 0.086 0.048 0.010 -0.001 -0.034
C57 0.099 0.140 0.022 -0.001 0.005 -0.041
C58 0.062 0.067 0.072 -0.011 0.015 -0.021
C59 0.103 0.073 0.072 -0.001 -0.004 -0.004
C60 0.109 0.067 0.070 0.012 -0.002 -0.003
C61 0.130 0.092 0.060 -0.017 0.008 0.022
C62 0.184 0.119 0.080 0.034 -0.002 -0.017
C63 0.054 0.083 0.035 0.021 -0.003 -0.029
C64 0.045 0.079 0.081 -0.005 0.011 -0.003
C65 0.077 0.075 0.039 -0.002 -0.021 0.003
C66 0.062 0.071 0.043 0.011 0.002 -0.017
C67 0.053 0.070 0.037 -0.003 0.001 -0.020
C68 0.041 0.091 0.051 0.013 -0.012 -0.017
C69 0.054 0.073 0.076 -0.002 -0.007 -0.021
C70 0.066 0.097 0.066 -0.016 0.000 -0.022
C71 0.046 0.110 0.037 -0.007 0.015 -0.032
C72 0.049 0.099 0.071 -0.009 0.006 -0.031
C73 0.061 0.128 0.048 0.015 0.011 -0.026
C74 0.087 0.109 0.038 0.007 -0.008 -0.042
C75 0.090 0.090 0.048 0.009 -0.005 -0.038
C76 0.082 0.079 0.039 0.016 0.004 -0.041
C77 0.103 0.197 0.057 -0.016 0.016 -0.102
C78 0.120 0.209 0.068 -0.044 0.007 -0.106
C79 0.142 0.244 0.044 -0.031 0.013 -0.148
C80 0.131 0.162 0.068 -0.030 0.044 -0.113
C81 0.224 0.404 0.043 -0.057 0.017 -0.221
C82 0.057 0.119 0.053 0.019 0.004 -0.022
C83 0.063 0.127 0.049 0.035 -0.001 0.003
C84 0.044 0.136 0.054 0.060 -0.014 -0.026
C85 0.070 0.116 0.060 0.006 0.005 0.000
C86 0.118 0.170 0.048 0.039 -0.026 -0.048
C87 0.061 0.110 0.058 -0.011 0.003 -0.011
C88 0.045 0.143 0.079 -0.019 0.021 -0.034
C89 0.082 0.150 0.053 -0.018 0.020 -0.022
C90 0.077 0.111 0.056 0.031 -0.009 -0.010
C91 0.123 0.264 0.060 -0.042 0.052 -0.052
C92 0.060 0.127 0.031 0.000 0.011 -0.042
C93 0.080 0.136 0.061 0.013 0.005 -0.065
C94 0.084 0.065 0.029 0.005 0.006 -0.012
C95 0.053 0.056 0.031 0.014 0.003 -0.011
C96 0.046 0.068 0.034 0.004 0.006 0.000
C97 0.043 0.065 0.049 -0.007 -0.010 -0.011
C98 0.049 0.086 0.044 -0.009 -0.008 -0.008
C99 0.047 0.076 0.040 0.014 -0.002 -0.001
C100 0.121 0.086 0.028 0.001 0.003 -0.007
C101 0.069 0.061 0.032 0.013 0.005 -0.002
C102 0.058 0.051 0.036 0.001 -0.005 -0.003
C103 0.060 0.068 0.044 0.010 0.008 -0.006
C104 0.060 0.049 0.087 0.004 0.011 -0.009
C105 0.049 0.052 0.066 -0.005 0.001 -0.003
C106 0.062 0.068 0.055 -0.002 -0.016 0.004
C107 0.038 0.078 0.064 -0.009 -0.011 0.003
C108 0.040 0.064 0.045 0.004 -0.006 0.006
C109 0.066 0.083 0.043 0.004 0.024 0.019
C110 0.085 0.093 0.060 0.003 0.007 0.026
C111 0.064 0.062 0.058 0.004 -0.002 0.013
C112 0.044 0.077 0.060 -0.006 -0.001 -0.014
C113 0.032 0.113 0.074 0.000 -0.013 -0.006
C114 0.053 0.084 0.056 -0.017 -0.010 -0.022
C115 0.060 0.098 0.069 0.018 0.003 -0.007
C116 0.071 0.193 0.054 -0.008 -0.019 -0.028
C117 0.045 0.065 0.048 0.008 -0.005 -0.007
C118 0.068 0.064 0.068 -0.017 0.007 0.013
C119 0.063 0.091 0.045 -0.018 0.009 -0.007
C120 0.071 0.090 0.058 0.027 -0.013 -0.001
C121 0.058 0.103 0.046 -0.010 0.004 0.003
C122 0.071 0.068 0.039 -0.002 0.001 -0.018
C123 0.062 0.053 0.046 0.013 -0.002 -0.023
C124 0.047 0.065 0.038 0.004 0.009 -0.018
C125 0.099 0.071 0.053 -0.005 -0.005 -0.028
C126 0.074 0.086 0.057 -0.002 0.000 -0.006
C127 0.036 0.069 0.033 -0.006 -0.001 -0.002
C128 0.104 0.076 0.053 -0.003 0.011 -0.023
C129 0.053 0.082 0.038 -0.001 -0.007 0.000
C130 0.035 0.080 0.037 -0.001 0.010 -0.011
C131 0.031 0.064 0.034 0.002 0.005 -0.015
C132 0.055 0.098 0.047 -0.023 0.022 -0.005
C133 0.048 0.107 0.091 -0.034 -0.008 0.022
C134 0.052 0.086 0.060 -0.009 -0.005 0.007
C135 0.047 0.051 0.047 0.018 0.003 -0.019
C136 0.063 0.048 0.067 0.012 0.006 -0.005
C137 0.042 0.064 0.057 -0.007 -0.006 -0.007
C138 0.047 0.093 0.048 -0.004 -0.005 -0.032
C139 0.052 0.096 0.046 0.018 -0.006 -0.035
C140 0.046 0.096 0.051 0.006 0.006 -0.038
C141 0.063 0.073 0.066 -0.011 -0.017 -0.006
C142 0.095 0.056 0.063 -0.007 -0.017 -0.013
C143 0.074 0.045 0.059 0.016 -0.012 -0.014
C144 0.104 0.074 0.053 0.000 -0.005 -0.021
C145 0.128 0.064 0.071 0.034 -0.026 -0.021
C146 0.050 0.071 0.063 -0.004 0.007 -0.032
C147 0.039 0.113 0.077 0.003 -0.014 -0.029
C148 0.043 0.074 0.053 0.003 -0.010 -0.007
C149 0.061 0.121 0.068 0.028 0.001 -0.040
C150 0.060 0.107 0.066 0.031 -0.026 -0.014
C151 0.043 0.055 0.055 0.011 0.012 -0.013
C152 0.055 0.056 0.044 0.015 -0.005 -0.003
C153 0.051 0.053 0.045 0.000 0.003 -0.015
C154 0.068 0.070 0.058 0.032 0.012 0.000
C155 0.053 0.096 0.048 0.008 -0.003 -0.003
C156 0.041 0.050 0.039 0.010 -0.005 -0.016
C157 0.054 0.098 0.099 -0.029 0.017 -0.029
C158 0.046 0.129 0.044 0.003 -0.004 -0.028
C159 0.060 0.107 0.049 0.000 -0.013 -0.020
C160 0.049 0.074 0.054 -0.008 -0.007 -0.024
C161 0.062 0.105 0.058 -0.014 -0.013 -0.012
C162 0.046 0.137 0.082 -0.021 -0.001 -0.027
C163 0.060 0.087 0.091 -0.011 -0.014 -0.031
C164 0.062 0.098 0.065 0.011 -0.001 -0.010
C165 0.069 0.124 0.083 -0.005 -0.014 0.004
C166 0.081 0.089 0.082 -0.018 -0.018 0.013
C167 0.089 0.060 0.057 0.023 0.004 -0.035
C168 0.096 0.079 0.071 -0.017 0.002 -0.044
C169 0.058 0.100 0.059 -0.017 -0.001 -0.025
C170 0.126 0.073 0.101 -0.038 0.025 -0.032
C171 0.170 0.073 0.083 0.000 0.010 -0.015
C172 0.112 0.070 0.109 0.002 0.011 -0.023
C173 0.163 0.092 0.112 -0.043 -0.005 -0.005
C174 0.179 0.069 0.102 0.018 0.030 -0.010
C175 0.075 0.094 0.062 0.002 0.023 -0.001
C176 0.056 0.147 0.063 0.000 -0.010 0.023
C177 0.062 0.116 0.062 0.018 0.004 -0.004
C178 0.095 0.128 0.055 0.015 0.005 -0.056
C179 0.133 0.116 0.048 0.021 -0.005 0.018
C180 0.056 0.055 0.080 -0.010 -0.010 -0.020
C181 0.054 0.071 0.080 -0.022 0.006 0.002
C182 0.059 0.080 0.071 -0.008 0.016 -0.021
C183 0.064 0.077 0.076 0.008 -0.017 -0.004
C184 0.135 0.102 0.087 0.013 0.019 0.012
C185 0.066 0.067 0.061 0.005 0.019 -0.016
C186 0.049 0.110 0.081 0.014 -0.015 0.034

loop_
_atom_type_symbol
_atom_type_description
_atom_type_scat_dispersion_real
_atom_type_scat_dispersion_imag
_atom_type_scat_source
C C 0.0033 0.0016 'International Tables Vol C Tables 4.2.6.8 and 6.1.1.4'
H H 0.0000 0.0000 'International Tables Vol C Tables 4.2.6.8 and 6.1.1.4'
B B 0.0013 0.0007 'International Tables Vol C Tables 4.2.6.8 and 6.1.1.4'
N N 0.0061 0.0033 'International Tables Vol C Tables 4.2.6.8 and 6.1.1.4'
O O 0.0106 0.0060 'International Tables Vol C Tables 4.2.6.8 and 6.1.1.4'
F F 0.0171 0.0103 'International Tables Vol C Tables 4.2.6.8 and 6.1.1.4'
Fe Fe 0.3485 0.8567 'International Tables Vol C Tables 4.2.6.8 and 6.1.1.4'

loop_
_geom_angle_atom_site_label_1
_geom_angle_atom_site_label_2
_geom_angle_atom_site_label_3
_geom_angle
_geom_angle_site_symmetry_1
_geom_angle_site_symmetry_3
_geom_angle_publ_flag
F1D B1D F4D 111.0(5) . . ?
F1D B1D F3D 110.9(5) . . ?
F4D B1D F3D 108.0(6) . . ?
F1D B1D F2D 111.9(6) . . ?
F4D B1D F2D 108.0(5) . . ?
F3D B1D F2D 106.8(5) . . ?
F3A B1A F4A 126.2(17) . . ?
F3A B1A F2A 108.2(16) . . ?
F4A B1A F2A 110.7(14) . . ?
F3A B1A F1A 105.0(16) . . ?
F4A B1A F1A 110.6(14) . . ?
F2A B1A F1A 90.0(12) . . ?
F4B B1B F3B 118(2) . . ?
F4B B1B F2B 111.0(19) . . ?
F3B B1B F2B 104(2) . . ?
F4B B1B F1B 113.5(18) . . ?
F3B B1B F1B 106(2) . . ?
F2B B1B F1B 102.5(19) . . ?
F1C B1C F4C 111.0(6) . . ?
F1C B1C F3C 110.9(5) . . ?
F4C B1C F3C 107.9(6) . . ?
F1C B1C F2C 111.9(6) . . ?
F4C B1C F2C 107.9(5) . . ?
F3C B1C F2C 107.0(5) . . ?
F1E B1E F4E 110.9(5) . . ?
F1E B1E F3E 110.9(5) . . ?
F4E B1E F3E 108.0(6) . . ?
F1E B1E F2E 112.0(6) . . ?
F4E B1E F2E 108.1(5) . . ?
F3E B1E F2E 106.8(5) . . ?
F3F B1F F2F 110.3(9) . . ?
F3F B1F F4F 114.7(10) . . ?
F2F B1F F4F 110.7(8) . . ?
F3F B1F F1F 107.1(8) . . ?
F2F B1F F1F 112.9(9) . . ?
F4F B1F F1F 100.9(8) . . ?
F1G B1G F4G 110.9(5) . . ?
F1G B1G F3G 110.9(5) . . ?
F4G B1G F3G 108.0(6) . . ?
F1G B1G F2G 112.0(6) . . ?
F4G B1G F2G 108.0(5) . . ?
F3G B1G F2G 106.8(5) . . ?
F4H B1H F1H 103.3(9) . . ?
F4H B1H F3H 111.1(9) . . ?
F1H B1H F3H 109.0(9) . . ?
F4H B1H F2H 109.9(10) . . ?
F1H B1H F2H 110.3(9) . . ?
F3H B1H F2H 112.9(8) . . ?
F1I B1I F4I 110.9(5) . . ?
F1I B1I F3I 110.9(5) . . ?
F4I B1I F3I 107.9(6) . . ?
F1I B1I F2I 112.0(6) . . ?
F4I B1I F2I 108.1(5) . . ?
F3I B1I F2I 106.8(5) . . ?
F1J B1J F4J 111.0(5) . . ?
F1J B1J F3J 111.0(5) . . ?
F4J B1J F3J 107.9(6) . . ?
F1J B1J F2J 112.0(6) . . ?
F4J B1J F2J 108.0(5) . . ?
F3J B1J F2J 106.7(5) . . ?
F3K B1K F2K 122.0(18) . . ?
F3K B1K F1K 117.6(18) . . ?
F2K B1K F1K 119.6(17) . . ?
F3K B1K F5K 77.6(14) . . ?
F2K B1K F5K 85.2(15) . . ?
F1K B1K F5K 98.5(15) . . ?
F3K B1K F4K 97.9(15) . . ?
F2K B1K F4K 90.6(13) . . ?
F1K B1K F4K 90.7(14) . . ?
F5K B1K F4K 170.8(18) . . ?
B1K F3K F5K 56.4(11) . . ?
B1K F5K F3K 46.0(10) . . ?
N4 Fe1 N2 87.4(3) . . ?
N4 Fe1 N6 87.4(2) . . ?
N2 Fe1 N6 87.3(2) . . ?
N4 Fe1 N9 92.2(3) . . ?
N2 Fe1 N9 179.5(3) . . ?
N6 Fe1 N9 92.9(2) . . ?
N4 Fe1 N11 178.6(2) . . ?
N2 Fe1 N11 91.8(3) . . ?
N6 Fe1 N11 91.4(2) . . ?
N9 Fe1 N11 88.6(2) . . ?
N4 Fe1 N7 92.7(3) . . ?
N2 Fe1 N7 91.4(2) . . ?
N6 Fe1 N7 178.7(2) . . ?
N9 Fe1 N7 88.3(2) . . ?
N11 Fe1 N7 88.5(3) . . ?
N18 Fe2 N16 87.7(3) . . ?
N18 Fe2 N14 87.2(2) . . ?
N16 Fe2 N14 87.3(3) . . ?
N18 Fe2 N19 179.9(3) . . ?
N16 Fe2 N19 92.3(3) . . ?
N14 Fe2 N19 92.9(2) . . ?
N18 Fe2 N21 92.9(2) . . ?
N16 Fe2 N21 91.5(2) . . ?
N14 Fe2 N21 178.8(3) . . ?
N19 Fe2 N21 87.0(2) . . ?
N18 Fe2 N23 91.1(3) . . ?
N16 Fe2 N23 178.7(3) . . ?
N14 Fe2 N23 92.1(3) . . ?
N19 Fe2 N23 88.9(3) . . ?
N21 Fe2 N23 89.0(3) . . ?
N30 Fe3 N28 87.3(3) . . ?
N30 Fe3 N26 87.6(3) . . ?
N28 Fe3 N26 86.0(3) . . ?
N30 Fe3 N35 90.3(3) . . ?
N28 Fe3 N35 177.6(3) . . ?
N26 Fe3 N35 93.8(3) . . ?
N30 Fe3 N33 92.9(3) . . ?
N28 Fe3 N33 91.3(3) . . ?
N26 Fe3 N33 177.3(3) . . ?
N35 Fe3 N33 88.8(3) . . ?
N30 Fe3 N31 178.2(3) . . ?
N28 Fe3 N31 92.8(3) . . ?
N26 Fe3 N31 90.6(3) . . ?
N35 Fe3 N31 89.5(3) . . ?
N33 Fe3 N31 88.9(3) . . ?
N42 Fe4 N40 87.9(3) . . ?
N42 Fe4 N38 88.1(3) . . ?
N40 Fe4 N38 86.1(2) . . ?
N42 Fe4 N43 91.2(3) . . ?
N40 Fe4 N43 179.0(3) . . ?
N38 Fe4 N43 94.3(3) . . ?
N42 Fe4 N45 178.1(2) . . ?
N40 Fe4 N45 93.6(2) . . ?
N38 Fe4 N45 93.2(3) . . ?
N43 Fe4 N45 87.4(2) . . ?
N42 Fe4 N47 90.8(3) . . ?
N40 Fe4 N47 91.1(2) . . ?
N38 Fe4 N47 177.0(3) . . ?
N43 Fe4 N47 88.5(2) . . ?
N45 Fe4 N47 88.0(2) . . ?
N54 Fe5 N52 86.8(2) . . ?
N54 Fe5 N50 88.2(2) . . ?
N52 Fe5 N50 85.1(3) . . ?
N54 Fe5 N59 91.6(2) . . ?
N52 Fe5 N59 91.9(2) . . ?
N50 Fe5 N59 177.0(3) . . ?
N54 Fe5 N55 91.5(2) . . ?
N52 Fe5 N55 178.0(3) . . ?
N50 Fe5 N55 93.7(3) . . ?
N59 Fe5 N55 89.3(2) . . ?
N54 Fe5 N57 178.0(2) . . ?
N52 Fe5 N57 94.3(2) . . ?
N50 Fe5 N57 93.5(3) . . ?
N59 Fe5 N57 86.8(2) . . ?
N55 Fe5 N57 87.4(2) . . ?
N64 Fe6 N66 88.0(3) . . ?
N64 Fe6 N62 86.9(3) . . ?
N66 Fe6 N62 87.3(3) . . ?
N64 Fe6 N69 92.1(3) . . ?
N66 Fe6 N69 92.7(3) . . ?
N62 Fe6 N69 179.1(3) . . ?
N64 Fe6 N71 178.9(3) . . ?
N66 Fe6 N71 91.8(3) . . ?
N62 Fe6 N71 92.0(3) . . ?
N69 Fe6 N71 88.9(3) . . ?
N64 Fe6 N67 92.1(3) . . ?
N66 Fe6 N67 179.9(4) . . ?
N62 Fe6 N67 92.7(3) . . ?
N69 Fe6 N67 87.3(3) . . ?
N71 Fe6 N67 88.1(3) . . ?
C8 O1 C7 111.0(5) . . ?
C37 O2 C36 110.8(5) . . ?
C66 O3 C65 111.6(6) . . ?
C101 O4 C100 111.7(6) . . ?
C129 O5 C130 110.9(5) . . ?
C158 O6 C159 109.1(5) . . ?
C10 N1 N2 110.0(6) . . ?
C10 N1 C9 132.4(6) . . ?
N2 N1 C9 117.3(6) . . ?
C12 N2 N1 104.1(6) . . ?
C12 N2 Fe1 136.0(5) . . ?
N1 N2 Fe1 119.8(5) . . ?
N4 N3 C13 109.4(7) . . ?
N4 N3 C9 118.5(6) . . ?
C13 N3 C9 131.9(6) . . ?
C15 N4 N3 103.7(6) . . ?
C15 N4 Fe1 135.7(5) . . ?
N3 N4 Fe1 119.5(5) . . ?
N6 N5 C16 111.2(5) . . ?
N6 N5 C9 118.1(5) . . ?
C16 N5 C9 130.6(6) . . ?
C18 N6 N5 104.8(6) . . ?
C18 N6 Fe1 136.2(5) . . ?
N5 N6 Fe1 118.9(4) . . ?
C19 N7 N8 105.2(6) . . ?
C19 N7 Fe1 137.1(5) . . ?
N8 N7 Fe1 117.6(4) . . ?
N7 N8 C21 112.2(6) . . ?
N7 N8 C34 116.9(6) . . ?
C21 N8 C34 130.8(6) . . ?
C24 N9 N10 104.4(6) . . ?
C24 N9 Fe1 140.1(5) . . ?
N10 N9 Fe1 115.4(4) . . ?
C26 N10 N9 111.6(6) . . ?
C26 N10 C34 129.1(6) . . ?
N9 N10 C34 119.2(6) . . ?
C29 N11 N12 106.6(6) . . ?
C29 N11 Fe1 137.7(5) . . ?
N12 N11 Fe1 115.7(5) . . ?
C31 N12 N11 110.0(6) . . ?
C31 N12 C34 131.4(6) . . ?
N11 N12 C34 118.7(6) . . ?
C39 N13 N14 112.1(6) . . ?
C39 N13 C38 131.6(6) . . ?
N14 N13 C38 116.2(5) . . ?
C41 N14 N13 104.6(6) . . ?
C41 N14 Fe2 134.6(5) . . ?
N13 N14 Fe2 120.3(5) . . ?
C42 N15 N16 109.7(6) . . ?
C42 N15 C38 130.6(6) . . ?
N16 N15 C38 119.3(6) . . ?
C44 N16 N15 106.5(6) . . ?
C44 N16 Fe2 135.1(5) . . ?
N15 N16 Fe2 118.3(5) . . ?
N18 N17 C45 110.8(5) . . ?
N18 N17 C38 119.3(5) . . ?
C45 N17 C38 129.9(6) . . ?
N17 N18 C47 105.1(6) . . ?
N17 N18 Fe2 118.9(4) . . ?
C47 N18 Fe2 135.6(5) . . ?
C48 N19 N20 104.3(6) . . ?
C48 N19 Fe2 139.7(5) . . ?
N20 N19 Fe2 115.8(4) . . ?
C50 N20 N19 111.4(6) . . ?
C50 N20 C63 130.6(6) . . ?
N19 N20 C63 117.6(6) . . ?
C53 N21 N22 103.9(6) . . ?
C53 N21 Fe2 136.5(5) . . ?
N22 N21 Fe2 119.4(5) . . ?
C55 N22 N21 113.6(6) . . ?
C55 N22 C63 130.7(6) . . ?
N21 N22 C63 115.4(6) . . ?
C58 N23 N24 105.5(7) . . ?
C58 N23 Fe2 138.5(6) . . ?
N24 N23 Fe2 115.8(5) . . ?
C60 N24 N23 112.2(7) . . ?
C60 N24 C63 130.3(7) . . ?
N23 N24 C63 117.5(6) . . ?
N26 N25 C68 109.3(7) . . ?
N26 N25 C67 119.5(7) . . ?
C68 N25 C67 131.0(7) . . ?
C70 N26 N25 108.2(7) . . ?
C70 N26 Fe3 133.0(6) . . ?
N25 N26 Fe3 118.5(6) . . ?
C71 N27 N28 109.2(6) . . ?
C71 N27 C67 132.3(6) . . ?
N28 N27 C67 117.9(6) . . ?
C73 N28 N27 104.9(7) . . ?
C73 N28 Fe3 135.7(6) . . ?
N27 N28 Fe3 119.4(5) . . ?
C74 N29 N30 111.9(6) . . ?
C74 N29 C67 130.9(6) . . ?
N30 N29 C67 117.0(6) . . ?
C76 N30 N29 103.9(6) . . ?
C76 N30 Fe3 134.7(5) . . ?
N29 N30 Fe3 120.7(5) . . ?
C77 N31 N32 102.4(7) . . ?
C77 N31 Fe3 141.9(6) . . ?
N32 N31 Fe3 115.7(5) . . ?
C79 N32 N31 113.2(7) . . ?
C79 N32 C92 128.9(7) . . ?
N31 N32 C92 117.8(7) . . ?
C82 N33 N34 106.7(8) . . ?
C82 N33 Fe3 137.6(6) . . ?
N34 N33 Fe3 115.3(7) . . ?
N33 N34 C84 107.3(9) . . ?
N33 N34 C92 119.8(8) . . ?
C84 N34 C92 132.5(8) . . ?
C87 N35 N36 104.1(6) . . ?
C87 N35 Fe3 139.3(5) . . ?
N36 N35 Fe3 116.2(5) . . ?
C89 N36 N35 111.1(7) . . ?
C89 N36 C92 129.7(7) . . ?
N35 N36 C92 118.8(6) . . ?
N38 N37 C103 109.1(6) . . ?
N38 N37 C102 118.8(6) . . ?
C103 N37 C102 132.1(6) . . ?
N37 N38 C105 106.0(6) . . ?
N37 N38 Fe4 119.7(5) . . ?
C105 N38 Fe4 134.0(5) . . ?
N40 N39 C106 109.5(6) . . ?
N40 N39 C102 121.1(5) . . ?
C106 N39 C102 129.2(6) . . ?
C108 N40 N39 106.9(6) . . ?
C108 N40 Fe4 135.8(5) . . ?
N39 N40 Fe4 117.3(4) . . ?
C109 N41 N42 109.0(6) . . ?
C109 N41 C102 131.8(6) . . ?
N42 N41 C102 119.1(6) . . ?
C111 N42 N41 105.1(6) . . ?
C111 N42 Fe4 135.4(5) . . ?
N41 N42 Fe4 118.5(5) . . ?
C112 N43 N44 106.1(6) . . ?
C112 N43 Fe4 136.2(5) . . ?
N44 N43 Fe4 117.0(4) . . ?
C114 N44 N43 113.5(6) . . ?
C114 N44 C127 127.9(6) . . ?
N43 N44 C127 118.5(5) . . ?
C117 N45 N46 104.0(6) . . ?
C117 N45 Fe4 139.1(5) . . ?
N46 N45 Fe4 116.2(4) . . ?
C119 N46 N45 111.6(6) . . ?
C119 N46 C127 129.7(6) . . ?
N45 N46 C127 118.1(6) . . ?
C122 N47 N48 106.8(6) . . ?
C122 N47 Fe4 136.9(5) . . ?
N48 N47 Fe4 115.5(5) . . ?
C124 N48 N47 110.3(6) . . ?
C124 N48 C127 130.3(6) . . ?
N47 N48 C127 119.4(6) . . ?
C132 N49 N50 109.2(6) . . ?
C132 N49 C131 132.4(7) . . ?
N50 N49 C131 118.3(6) . . ?
C134 N50 N49 104.9(6) . . ?
C134 N50 Fe5 135.9(6) . . ?
N49 N50 Fe5 119.2(4) . . ?
C135 N51 N52 111.5(6) . . ?
C135 N51 C131 130.5(6) . . ?
N52 N51 C131 117.5(5) . . ?
C137 N52 N51 105.7(6) . . ?
C137 N52 Fe5 134.1(5) . . ?
N51 N52 Fe5 120.2(5) . . ?
N54 N53 C138 112.4(6) . . ?
N54 N53 C131 118.8(5) . . ?
C138 N53 C131 128.6(6) . . ?
N53 N54 C140 104.3(6) . . ?
N53 N54 Fe5 120.3(4) . . ?
C140 N54 Fe5 134.3(5) . . ?
C141 N55 N56 106.4(6) . . ?
C141 N55 Fe5 137.4(5) . . ?
N56 N55 Fe5 116.0(5) . . ?
N55 N56 C143 111.4(6) . . ?
N55 N56 C156 120.0(6) . . ?
C143 N56 C156 128.3(6) . . ?
C146 N57 N58 105.9(6) . . ?
C146 N57 Fe5 137.9(5) . . ?
N58 N57 Fe5 116.1(4) . . ?
N57 N58 C148 110.9(6) . . ?
N57 N58 C156 119.1(5) . . ?
C148 N58 C156 129.9(6) . . ?
C151 N59 N60 104.9(6) . . ?
C151 N59 Fe5 137.3(5) . . ?
N60 N59 Fe5 117.2(4) . . ?
C153 N60 N59 111.9(6) . . ?
C153 N60 C156 129.8(6) . . ?
N59 N60 C156 118.1(5) . . ?
C161 N61 N62 111.1(6) . . ?
C161 N61 C160 130.6(7) . . ?
N62 N61 C160 118.3(6) . . ?
C163 N62 N61 105.5(7) . . ?
C163 N62 Fe6 135.2(6) . . ?
N61 N62 Fe6 119.2(5) . . ?
C164 N63 N64 109.9(7) . . ?
C164 N63 C160 131.2(7) . . ?
N64 N63 C160 118.6(6) . . ?
C166 N64 N63 104.6(8) . . ?
C166 N64 Fe6 136.6(7) . . ?
N63 N64 Fe6 118.5(5) . . ?
C167 N65 N66 109.0(7) . . ?
C167 N65 C160 132.9(7) . . ?
N66 N65 C160 118.1(7) . . ?
C169 N66 N65 104.9(7) . . ?
C169 N66 Fe6 134.4(5) . . ?
N65 N66 Fe6 120.0(5) . . ?
C170 N67 N68 107.6(8) . . ?
C170 N67 Fe6 138.5(7) . . ?
N68 N67 Fe6 113.9(6) . . ?
N67 N68 C172 111.5(9) . . ?
N67 N68 C185 122.6(7) . . ?
C172 N68 C185 125.8(8) . . ?
C175 N69 N70 104.6(6) . . ?
C175 N69 Fe6 137.0(6) . . ?
N70 N69 Fe6 118.5(5) . . ?
C177 N70 N69 113.8(7) . . ?
C177 N70 C185 128.8(7) . . ?
N69 N70 C185 117.4(6) . . ?
C180 N71 N72 105.4(7) . . ?
C180 N71 Fe6 137.5(6) . . ?
N72 N71 Fe6 116.3(5) . . ?
C182 N72 N71 109.2(7) . . ?
C182 N72 C185 133.8(7) . . ?
N71 N72 C185 116.9(6) . . ?
C2 C1 C6 120.8(7) . . ?
C2 C1 C7 119.5(7) . . ?
C6 C1 C7 119.7(7) . . ?
C1 C2 C3 118.8(7) . . ?
C1 C2 C35 121.5(7) . . ?
C3 C2 C35 119.7(7) . . ?
C4 C3 C2 121.2(7) . . ?
C4 C3 C36 120.1(7) . . ?
C2 C3 C36 118.7(7) . . ?
C3 C4 C5 119.8(7) . . ?
C3 C4 C64 119.3(7) . . ?
C5 C4 C64 120.9(7) . . ?
C4 C5 C6 120.1(7) . . ?
C4 C5 C65 120.7(7) . . ?
C6 C5 C65 119.3(7) . . ?
C1 C6 C5 119.3(7) . . ?
C1 C6 C93 121.3(8) . . ?
C5 C6 C93 119.4(8) . . ?
O1 C7 C1 107.1(5) . . ?
O1 C7 H7A 110.3 . . ?
C1 C7 H7A 110.3 . . ?
O1 C7 H7B 110.3 . . ?
C1 C7 H7B 110.3 . . ?
H7A C7 H7B 108.5 . . ?
O1 C8 C9 107.3(5) . . ?
O1 C8 H8A 110.3 . . ?
C9 C8 H8A 110.3 . . ?
O1 C8 H8B 110.3 . . ?
C9 C8 H8B 110.3 . . ?
H8A C8 H8B 108.5 . . ?
N1 C9 N3 109.1(5) . . ?
N1 C9 N5 109.6(6) . . ?
N3 C9 N5 106.7(5) . . ?
N1 C9 C8 111.6(6) . . ?
N3 C9 C8 110.8(6) . . ?
N5 C9 C8 108.9(5) . . ?
C11 C10 N1 108.6(7) . . ?
C11 C10 H10 125.7 . . ?
N1 C10 H10 125.7 . . ?
C10 C11 C12 105.3(8) . . ?
C10 C11 H11 127.4 . . ?
C12 C11 H11 127.4 . . ?
N2 C12 C11 111.9(7) . . ?
N2 C12 H12 124.0 . . ?
C11 C12 H12 124.0 . . ?
C14 C13 N3 108.3(8) . . ?
C14 C13 H13 125.8 . . ?
N3 C13 H13 125.8 . . ?
C13 C14 C15 105.5(9) . . ?
C13 C14 H14 127.2 . . ?
C15 C14 H14 127.2 . . ?
N4 C15 C14 112.9(8) . . ?
N4 C15 H15 123.5 . . ?
C14 C15 H15 123.5 . . ?
C17 C16 N5 107.3(6) . . ?
C17 C16 H16 126.3 . . ?
N5 C16 H16 126.3 . . ?
C16 C17 C18 105.8(6) . . ?
C16 C17 H17 127.1 . . ?
C18 C17 H17 127.1 . . ?
N6 C18 C17 110.7(6) . . ?
N6 C18 H18 124.6 . . ?
C17 C18 H18 124.6 . . ?
N7 C19 C20 111.4(7) . . ?
N7 C19 C22 126.0(7) . . ?
C20 C19 C22 122.6(7) . . ?
C21 C20 C19 104.7(8) . . ?
C21 C20 H20 127.6 . . ?
C19 C20 H20 127.6 . . ?
N8 C21 C20 106.4(7) . . ?
N8 C21 C23 123.7(7) . . ?
C20 C21 C23 129.8(7) . . ?
C19 C22 H22A 109.5 . . ?
C19 C22 H22B 109.5 . . ?
H22A C22 H22B 109.5 . . ?
C19 C22 H22C 109.5 . . ?
H22A C22 H22C 109.5 . . ?
H22B C22 H22C 109.5 . . ?
C21 C23 H23A 109.5 . . ?
C21 C23 H23B 109.5 . . ?
H23A C23 H23B 109.5 . . ?
C21 C23 H23C 109.5 . . ?
H23A C23 H23C 109.5 . . ?
H23B C23 H23C 109.5 . . ?
N9 C24 C25 110.5(7) . . ?
N9 C24 C27 121.1(7) . . ?
C25 C24 C27 128.3(8) . . ?
C26 C25 C24 107.9(7) . . ?
C26 C25 H25 126.1 . . ?
C24 C25 H25 126.1 . . ?
N10 C26 C25 105.5(7) . . ?
N10 C26 C28 123.1(8) . . ?
C25 C26 C28 131.5(8) . . ?
C24 C27 H27A 109.5 . . ?
C24 C27 H27B 109.5 . . ?
H27A C27 H27B 109.5 . . ?
C24 C27 H27C 109.5 . . ?
H27A C27 H27C 109.5 . . ?
H27B C27 H27C 109.5 . . ?
C26 C28 H28A 109.5 . . ?
C26 C28 H28B 109.5 . . ?
H28A C28 H28B 109.5 . . ?
C26 C28 H28C 109.5 . . ?
H28A C28 H28C 109.5 . . ?
H28B C28 H28C 109.5 . . ?
N11 C29 C30 107.3(7) . . ?
N11 C29 C32 122.5(8) . . ?
C30 C29 C32 129.9(8) . . ?
C31 C30 C29 110.0(8) . . ?
C31 C30 H30 125.0 . . ?
C29 C30 H30 125.0 . . ?
C30 C31 N12 106.1(7) . . ?
C30 C31 C33 132.8(8) . . ?
N12 C31 C33 121.0(8) . . ?
C29 C32 H32A 109.5 . . ?
C29 C32 H32B 109.5 . . ?
H32A C32 H32B 109.5 . . ?
C29 C32 H32C 109.5 . . ?
H32A C32 H32C 109.5 . . ?
H32B C32 H32C 109.5 . . ?
C31 C33 H33A 109.5 . . ?
C31 C33 H33B 109.5 . . ?
H33A C33 H33B 109.5 . . ?
C31 C33 H33C 109.5 . . ?
H33A C33 H33C 109.5 . . ?
H33B C33 H33C 109.5 . . ?
N8 C34 N12 111.6(6) . . ?
N8 C34 N10 110.8(7) . . ?
N12 C34 N10 109.6(6) . . ?
N8 C34 H34 108.2 . . ?
N12 C34 H34 108.2 . . ?
N10 C34 H34 108.2 . . ?
C2 C35 H35A 109.5 . . ?
C2 C35 H35B 109.5 . . ?
H35A C35 H35B 109.5 . . ?
C2 C35 H35C 109.5 . . ?
H35A C35 H35C 109.5 . . ?
H35B C35 H35C 109.5 . . ?
O2 C36 C3 107.1(5) . . ?
O2 C36 H36A 110.3 . . ?
C3 C36 H36A 110.3 . . ?
O2 C36 H36B 110.3 . . ?
C3 C36 H36B 110.3 . . ?
H36A C36 H36B 108.6 . . ?
O2 C37 C38 107.7(5) . . ?
O2 C37 H37A 110.2 . . ?
C38 C37 H37A 110.2 . . ?
O2 C37 H37B 110.2 . . ?
C38 C37 H37B 110.2 . . ?
H37A C37 H37B 108.5 . . ?
N15 C38 N17 109.0(5) . . ?
N15 C38 N13 108.8(6) . . ?
N17 C38 N13 107.6(6) . . ?
N15 C38 C37 111.7(6) . . ?
N17 C38 C37 110.7(6) . . ?
N13 C38 C37 108.9(5) . . ?
N13 C39 C40 107.1(7) . . ?
N13 C39 H39 126.4 . . ?
C40 C39 H39 126.4 . . ?
C41 C40 C39 105.4(7) . . ?
C41 C40 H40 127.3 . . ?
C39 C40 H40 127.3 . . ?
N14 C41 C40 110.7(7) . . ?
N14 C41 H41 124.6 . . ?
C40 C41 H41 124.6 . . ?
N15 C42 C43 106.9(7) . . ?
N15 C42 H42 126.5 . . ?
C43 C42 H42 126.5 . . ?
C44 C43 C42 105.7(8) . . ?
C44 C43 H43 127.1 . . ?
C42 C43 H43 127.1 . . ?
N16 C44 C43 111.2(7) . . ?
N16 C44 H44 124.4 . . ?
C43 C44 H44 124.4 . . ?
C46 C45 N17 106.1(6) . . ?
C46 C45 H45 126.9 . . ?
N17 C45 H45 126.9 . . ?
C45 C46 C47 107.5(7) . . ?
C45 C46 H46 126.2 . . ?
C47 C46 H46 126.2 . . ?
N18 C47 C46 110.3(7) . . ?
N18 C47 H47 124.9 . . ?
C46 C47 H47 124.9 . . ?
N19 C48 C49 109.9(7) . . ?
N19 C48 C51 123.0(7) . . ?
C49 C48 C51 127.1(8) . . ?
C50 C49 C48 109.8(8) . . ?
C50 C49 H49 125.1 . . ?
C48 C49 H49 125.1 . . ?
C49 C50 N20 104.6(7) . . ?
C49 C50 C52 131.8(8) . . ?
N20 C50 C52 123.6(7) . . ?
C48 C51 H51A 109.5 . . ?
C48 C51 H51B 109.5 . . ?
H51A C51 H51B 109.5 . . ?
C48 C51 H51C 109.5 . . ?
H51A C51 H51C 109.5 . . ?
H51B C51 H51C 109.5 . . ?
C50 C52 H52A 109.5 . . ?
C50 C52 H52B 109.5 . . ?
H52A C52 H52B 109.5 . . ?
C50 C52 H52C 109.5 . . ?
H52A C52 H52C 109.5 . . ?
H52B C52 H52C 109.5 . . ?
N21 C53 C54 109.9(7) . . ?
N21 C53 C56 125.3(7) . . ?
C54 C53 C56 124.6(7) . . ?
C55 C54 C53 106.5(7) . . ?
C55 C54 H54 126.7 . . ?
C53 C54 H54 126.7 . . ?
N22 C55 C54 105.8(6) . . ?
N22 C55 C57 124.3(7) . . ?
C54 C55 C57 129.9(7) . . ?
C53 C56 H56A 109.5 . . ?
C53 C56 H56B 109.5 . . ?
H56A C56 H56B 109.5 . . ?
C53 C56 H56C 109.5 . . ?
H56A C56 H56C 109.5 . . ?
H56B C56 H56C 109.5 . . ?
C55 C57 H57A 109.5 . . ?
C55 C57 H57B 109.5 . . ?
H57A C57 H57B 109.5 . . ?
C55 C57 H57C 109.5 . . ?
H57A C57 H57C 109.5 . . ?
H57B C57 H57C 109.5 . . ?
N23 C58 C59 109.1(8) . . ?
N23 C58 C61 125.8(8) . . ?
C59 C58 C61 125.0(9) . . ?
C60 C59 C58 109.5(9) . . ?
C60 C59 H59 125.2 . . ?
C58 C59 H59 125.2 . . ?
C59 C60 N24 103.6(8) . . ?
C59 C60 C62 133.1(10) . . ?
N24 C60 C62 123.3(10) . . ?
C58 C61 H61A 109.5 . . ?
C58 C61 H61B 109.5 . . ?
H61A C61 H61B 109.5 . . ?
C58 C61 H61C 109.5 . . ?
H61A C61 H61C 109.5 . . ?
H61B C61 H61C 109.5 . . ?
C60 C62 H62A 109.5 . . ?
C60 C62 H62B 109.5 . . ?
H62A C62 H62B 109.5 . . ?
C60 C62 H62C 109.5 . . ?
H62A C62 H62C 109.5 . . ?
H62B C62 H62C 109.5 . . ?
N20 C63 N22 111.7(7) . . ?
N20 C63 N24 110.2(6) . . ?
N22 C63 N24 111.5(6) . . ?
N20 C63 H63 107.8 . . ?
N22 C63 H63 107.8 . . ?
N24 C63 H63 107.8 . . ?
C4 C64 H64A 109.5 . . ?
C4 C64 H64B 109.5 . . ?
H64A C64 H64B 109.5 . . ?
C4 C64 H64C 109.5 . . ?
H64A C64 H64C 109.5 . . ?
H64B C64 H64C 109.5 . . ?
O3 C65 C5 109.4(6) . . ?
O3 C65 H65A 109.8 . . ?
C5 C65 H65A 109.8 . . ?
O3 C65 H65B 109.8 . . ?
C5 C65 H65B 109.8 . . ?
H65A C65 H65B 108.3 . . ?
O3 C66 C67 107.8(6) . . ?
O3 C66 H66A 110.2 . . ?
C67 C66 H66A 110.2 . . ?
O3 C66 H66B 110.2 . . ?
C67 C66 H66B 110.2 . . ?
H66A C66 H66B 108.5 . . ?
N25 C67 N27 107.4(6) . . ?
N25 C67 N29 108.8(6) . . ?
N27 C67 N29 109.0(6) . . ?
N25 C67 C66 110.6(6) . . ?
N27 C67 C66 111.2(6) . . ?
N29 C67 C66 109.7(6) . . ?
C69 C68 N25 108.7(7) . . ?
C69 C68 H68 125.6 . . ?
N25 C68 H68 125.6 . . ?
C68 C69 C70 104.8(8) . . ?
C68 C69 H69 127.6 . . ?
C70 C69 H69 127.6 . . ?
N26 C70 C69 108.9(8) . . ?
N26 C70 H70 125.6 . . ?
C69 C70 H70 125.6 . . ?
C72 C71 N27 109.7(7) . . ?
C72 C71 H71 125.1 . . ?
N27 C71 H71 125.1 . . ?
C71 C72 C73 107.1(8) . . ?
C71 C72 H72 126.5 . . ?
C73 C72 H72 126.4 . . ?
N28 C73 C72 109.0(8) . . ?
N28 C73 H73 125.5 . . ?
C72 C73 H73 125.5 . . ?
N29 C74 C75 107.5(7) . . ?
N29 C74 H74 126.3 . . ?
C75 C74 H74 126.3 . . ?
C74 C75 C76 103.9(7) . . ?
C74 C75 H75 128.1 . . ?
C76 C75 H75 128.1 . . ?
N30 C76 C75 112.8(7) . . ?
N30 C76 H76 123.6 . . ?
C75 C76 H76 123.6 . . ?
N31 C77 C78 113.2(9) . . ?
N31 C77 C80 121.8(8) . . ?
C78 C77 C80 124.5(9) . . ?
C79 C78 C77 106.6(9) . . ?
C79 C78 H78 126.7 . . ?
C77 C78 H78 126.7 . . ?
N32 C79 C78 104.4(8) . . ?
N32 C79 C81 121.6(9) . . ?
C78 C79 C81 133.9(9) . . ?
C77 C80 H80A 109.5 . . ?
C77 C80 H80B 109.5 . . ?
H80A C80 H80B 109.5 . . ?
C77 C80 H80C 109.5 . . ?
H80A C80 H80C 109.5 . . ?
H80B C80 H80C 109.5 . . ?
C79 C81 H81A 109.5 . . ?
C79 C81 H81B 109.5 . . ?
H81A C81 H81B 109.5 . . ?
C79 C81 H81C 109.5 . . ?
H81A C81 H81C 109.5 . . ?
H81B C81 H81C 109.5 . . ?
N33 C82 C83 111.4(9) . . ?
N33 C82 C85 123.0(8) . . ?
C83 C82 C85 125.6(10) . . ?
C84 C83 C82 105.2(9) . . ?
C84 C83 H83 127.4 . . ?
C82 C83 H83 127.4 . . ?
C83 C84 N34 109.2(8) . . ?
C83 C84 C86 128.9(9) . . ?
N34 C84 C86 121.9(10) . . ?
C82 C85 H85A 109.5 . . ?
C82 C85 H85B 109.5 . . ?
H85A C85 H85B 109.5 . . ?
C82 C85 H85C 109.5 . . ?
H85A C85 H85C 109.5 . . ?
H85B C85 H85C 109.5 . . ?
C84 C86 H86A 109.5 . . ?
C84 C86 H86B 109.5 . . ?
H86A C86 H86B 109.5 . . ?
C84 C86 H86C 109.5 . . ?
H86A C86 H86C 109.5 . . ?
H86B C86 H86C 109.5 . . ?
N35 C87 C88 110.9(8) . . ?
N35 C87 C90 123.5(8) . . ?
C88 C87 C90 125.5(9) . . ?
C87 C88 C89 109.1(8) . . ?
C87 C88 H88 125.4 . . ?
C89 C88 H88 125.4 . . ?
C88 C89 N36 104.8(8) . . ?
C88 C89 C91 134.1(10) . . ?
N36 C89 C91 121.1(10) . . ?
C87 C90 H90A 109.5 . . ?
C87 C90 H90B 109.5 . . ?
H90A C90 H90B 109.5 . . ?
C87 C90 H90C 109.5 . . ?
H90A C90 H90C 109.5 . . ?
H90B C90 H90C 109.5 . . ?
C89 C91 H91A 109.5 . . ?
C89 C91 H91B 109.5 . . ?
H91A C91 H91B 109.5 . . ?
C89 C91 H91C 109.5 . . ?
H91A C91 H91C 109.5 . . ?
H91B C91 H91C 109.5 . . ?
N36 C92 N32 114.0(8) . . ?
N36 C92 N34 106.8(7) . . ?
N32 C92 N34 109.0(7) . . ?
N36 C92 H92 109.0 . . ?
N32 C92 H92 109.0 . . ?
N34 C92 H92 109.0 . . ?
C6 C93 H93A 109.5 . . ?
C6 C93 H93B 109.5 . . ?
H93A C93 H93B 109.5 . . ?
C6 C93 H93C 109.5 . . ?
H93A C93 H93C 109.5 . . ?
H93B C93 H93C 109.5 . . ?
C95 C94 C99 119.0(8) . . ?
C95 C94 C100 121.5(8) . . ?
C99 C94 C100 119.5(8) . . ?
C96 C95 C94 120.4(7) . . ?
C96 C95 C128 119.2(7) . . ?
C94 C95 C128 120.3(8) . . ?
C95 C96 C97 119.6(7) . . ?
C95 C96 C129 121.4(7) . . ?
C97 C96 C129 118.9(7) . . ?
C98 C97 C96 120.3(7) . . ?
C98 C97 C157 118.6(7) . . ?
C96 C97 C157 121.1(7) . . ?
C99 C98 C97 120.3(7) . . ?
C99 C98 C158 120.2(7) . . ?
C97 C98 C158 119.5(8) . . ?
C98 C99 C94 120.3(7) . . ?
C98 C99 C186 119.6(8) . . ?
C94 C99 C186 120.0(8) . . ?
O4 C100 C94 107.1(6) . . ?
O4 C100 H10A 110.3 . . ?
C94 C100 H10A 110.3 . . ?
O4 C100 H10B 110.3 . . ?
C94 C100 H10B 110.3 . . ?
H10A C100 H10B 108.5 . . ?
O4 C101 C102 111.3(6) . . ?
O4 C101 H10C 109.4 . . ?
C102 C101 H10C 109.4 . . ?
O4 C101 H10D 109.4 . . ?
C102 C101 H10D 109.4 . . ?
H10C C101 H10D 108.0 . . ?
N39 C102 N37 105.6(6) . . ?
N39 C102 N41 108.1(6) . . ?
N37 C102 N41 108.8(6) . . ?
N39 C102 C101 112.4(6) . . ?
N37 C102 C101 111.5(6) . . ?
N41 C102 C101 110.2(6) . . ?
C104 C103 N37 108.1(7) . . ?
C104 C103 H103 126.0 . . ?
N37 C103 H103 126.0 . . ?
C103 C104 C105 107.9(7) . . ?
C103 C104 H104 126.1 . . ?
C105 C104 H104 126.1 . . ?
N38 C105 C104 108.8(7) . . ?
N38 C105 H105 125.6 . . ?
C104 C105 H105 125.6 . . ?
N39 C106 C107 107.4(7) . . ?
N39 C106 H106 126.3 . . ?
C107 C106 H106 126.3 . . ?
C106 C107 C108 104.3(7) . . ?
C106 C107 H107 127.8 . . ?
C108 C107 H107 127.8 . . ?
N40 C108 C107 112.0(7) . . ?
N40 C108 H108 124.0 . . ?
C107 C108 H108 124.0 . . ?
C110 C109 N41 108.0(7) . . ?
C110 C109 H109 126.0 . . ?
N41 C109 H109 126.0 . . ?
C109 C110 C111 106.4(8) . . ?
C109 C110 H110 126.8 . . ?
C111 C110 H110 126.8 . . ?
N42 C111 C110 111.5(7) . . ?
N42 C111 H111 124.2 . . ?
C110 C111 H111 124.2 . . ?
N43 C112 C113 109.4(7) . . ?
N43 C112 C115 126.4(7) . . ?
C113 C112 C115 124.0(7) . . ?
C112 C113 C114 106.7(7) . . ?
C112 C113 H113 126.6 . . ?
C114 C113 H113 126.6 . . ?
N44 C114 C113 104.2(7) . . ?
N44 C114 C116 126.0(8) . . ?
C113 C114 C116 129.8(8) . . ?
C112 C115 H11A 109.5 . . ?
C112 C115 H11B 109.5 . . ?
H11A C115 H11B 109.5 . . ?
C112 C115 H11C 109.5 . . ?
H11A C115 H11C 109.5 . . ?
H11B C115 H11C 109.5 . . ?
C114 C116 H11D 109.5 . . ?
C114 C116 H11E 109.5 . . ?
H11D C116 H11E 109.5 . . ?
C114 C116 H11F 109.5 . . ?
H11D C116 H11F 109.5 . . ?
H11E C116 H11F 109.5 . . ?
N45 C117 C118 111.3(7) . . ?
N45 C117 C120 123.0(7) . . ?
C118 C117 C120 125.6(8) . . ?
C119 C118 C117 106.5(7) . . ?
C119 C118 H118 126.7 . . ?
C117 C118 H118 126.7 . . ?
N46 C119 C118 106.5(7) . . ?
N46 C119 C121 121.8(8) . . ?
C118 C119 C121 131.7(8) . . ?
C117 C120 H12A 109.5 . . ?
C117 C120 H12B 109.5 . . ?
H12A C120 H12B 109.5 . . ?
C117 C120 H12C 109.5 . . ?
H12A C120 H12C 109.5 . . ?
H12B C120 H12C 109.5 . . ?
C119 C121 H12D 109.5 . . ?
C119 C121 H12E 109.5 . . ?
H12D C121 H12E 109.5 . . ?
C119 C121 H12F 109.5 . . ?
H12D C121 H12F 109.5 . . ?
H12E C121 H12F 109.5 . . ?
N47 C122 C123 108.1(7) . . ?
N47 C122 C125 125.1(7) . . ?
C123 C122 C125 126.6(7) . . ?
C124 C123 C122 108.0(7) . . ?
C124 C123 H123 126.0 . . ?
C122 C123 H123 126.0 . . ?
C123 C124 N48 106.6(6) . . ?
C123 C124 C126 128.9(7) . . ?
N48 C124 C126 124.4(7) . . ?
C122 C125 H12G 109.5 . . ?
C122 C125 H12H 109.5 . . ?
H12G C125 H12H 109.5 . . ?
C122 C125 H12I 109.5 . . ?
H12G C125 H12I 109.5 . . ?
H12H C125 H12I 109.5 . . ?
C124 C126 H12J 109.5 . . ?
C124 C126 H12K 109.5 . . ?
H12J C126 H12K 109.5 . . ?
C124 C126 H12L 109.5 . . ?
H12J C126 H12L 109.5 . . ?
H12K C126 H12L 109.5 . . ?
N46 C127 N48 112.0(5) . . ?
N46 C127 N44 108.6(6) . . ?
N48 C127 N44 109.6(5) . . ?
N46 C127 H127 108.9 . . ?
N48 C127 H127 108.9 . . ?
N44 C127 H127 108.9 . . ?
C95 C128 H12M 109.5 . . ?
C95 C128 H12N 109.5 . . ?
H12M C128 H12N 109.5 . . ?
C95 C128 H12O 109.5 . . ?
H12M C128 H12O 109.5 . . ?
H12N C128 H12O 109.5 . . ?
O5 C129 C96 110.1(6) . . ?
O5 C129 H12P 109.6 . . ?
C96 C129 H12P 109.6 . . ?
O5 C129 H12Q 109.6 . . ?
C96 C129 H12Q 109.6 . . ?
H12P C129 H12Q 108.2 . . ?
O5 C130 C131 107.9(5) . . ?
O5 C130 H13A 110.1 . . ?
C131 C130 H13A 110.1 . . ?
O5 C130 H13B 110.1 . . ?
C131 C130 H13B 110.1 . . ?
H13A C130 H13B 108.4 . . ?
N49 C131 N53 108.7(6) . . ?
N49 C131 N51 108.0(5) . . ?
N53 C131 N51 108.2(5) . . ?
N49 C131 C130 110.2(6) . . ?
N53 C131 C130 110.2(5) . . ?
N51 C131 C130 111.5(6) . . ?
C133 C132 N49 108.1(8) . . ?
C133 C132 H132 126.0 . . ?
N49 C132 H132 126.0 . . ?
C132 C133 C134 106.5(8) . . ?
C132 C133 H133 126.7 . . ?
C134 C133 H133 126.7 . . ?
N50 C134 C133 111.2(8) . . ?
N50 C134 H134 124.4 . . ?
C133 C134 H134 124.4 . . ?
N51 C135 C136 107.4(7) . . ?
N51 C135 H135 126.3 . . ?
C136 C135 H135 126.3 . . ?
C135 C136 C137 108.3(7) . . ?
C135 C136 H136 125.8 . . ?
C137 C136 H136 125.8 . . ?
N52 C137 C136 107.0(7) . . ?
N52 C137 H137 126.5 . . ?
C136 C137 H137 126.5 . . ?
N53 C138 C139 105.7(7) . . ?
N53 C138 H138 127.2 . . ?
C139 C138 H138 127.2 . . ?
C140 C139 C138 106.7(7) . . ?
C140 C139 H139 126.7 . . ?
C138 C139 H139 126.7 . . ?
N54 C140 C139 110.9(7) . . ?
N54 C140 H140 124.6 . . ?
C139 C140 H140 124.6 . . ?
N55 C141 C142 110.5(7) . . ?
N55 C141 C144 125.8(8) . . ?
C142 C141 C144 123.7(8) . . ?
C143 C142 C141 105.4(7) . . ?
C143 C142 H142 127.3 . . ?
C141 C142 H142 127.3 . . ?
C142 C143 N56 106.3(7) . . ?
C142 C143 C145 129.4(8) . . ?
N56 C143 C145 124.0(8) . . ?
C141 C144 H14A 109.5 . . ?
C141 C144 H14B 109.5 . . ?
H14A C144 H14B 109.5 . . ?
C141 C144 H14C 109.5 . . ?
H14A C144 H14C 109.5 . . ?
H14B C144 H14C 109.5 . . ?
C143 C145 H14D 109.5 . . ?
C143 C145 H14E 109.5 . . ?
H14D C145 H14E 109.5 . . ?
C143 C145 H14F 109.5 . . ?
H14D C145 H14F 109.5 . . ?
H14E C145 H14F 109.5 . . ?
N57 C146 C147 110.0(7) . . ?
N57 C146 C149 122.7(7) . . ?
C147 C146 C149 127.3(7) . . ?
C148 C147 C146 106.0(7) . . ?
C148 C147 H147 127.0 . . ?
C146 C147 H147 127.0 . . ?
C147 C148 N58 107.1(7) . . ?
C147 C148 C150 131.2(7) . . ?
N58 C148 C150 121.7(7) . . ?
C146 C149 H14G 109.5 . . ?
C146 C149 H14H 109.5 . . ?
H14G C149 H14H 109.5 . . ?
C146 C149 H14I 109.5 . . ?
H14G C149 H14I 109.5 . . ?
H14H C149 H14I 109.5 . . ?
C148 C150 H15A 109.5 . . ?
C148 C150 H15B 109.5 . . ?
H15A C150 H15B 109.5 . . ?
C148 C150 H15C 109.5 . . ?
H15A C150 H15C 109.5 . . ?
H15B C150 H15C 109.5 . . ?
N59 C151 C152 109.5(7) . . ?
N59 C151 C154 123.7(7) . . ?
C152 C151 C154 126.7(7) . . ?
C153 C152 C151 107.4(7) . . ?
C153 C152 H152 126.3 . . ?
C151 C152 H152 126.3 . . ?
C152 C153 N60 106.1(7) . . ?
C152 C153 C155 130.8(7) . . ?
N60 C153 C155 123.0(7) . . ?
C151 C154 H15D 109.5 . . ?
C151 C154 H15E 109.5 . . ?
H15D C154 H15E 109.5 . . ?
C151 C154 H15F 109.5 . . ?
H15D C154 H15F 109.5 . . ?
H15E C154 H15F 109.5 . . ?
C153 C155 H15G 109.5 . . ?
C153 C155 H15H 109.5 . . ?
H15G C155 H15H 109.5 . . ?
C153 C155 H15I 109.5 . . ?
H15G C155 H15I 109.5 . . ?
H15H C155 H15I 109.5 . . ?
N58 C156 N60 108.5(6) . . ?
N58 C156 N56 110.0(6) . . ?
N60 C156 N56 110.8(5) . . ?
N58 C156 H156 109.2 . . ?
N60 C156 H156 109.2 . . ?
N56 C156 H156 109.2 . . ?
C97 C157 H15J 109.5 . . ?
C97 C157 H15K 109.5 . . ?
H15J C157 H15K 109.5 . . ?
C97 C157 H15L 109.5 . . ?
H15J C157 H15L 109.5 . . ?
H15K C157 H15L 109.5 . . ?
O6 C158 C98 104.9(6) . . ?
O6 C158 H15M 110.8 . . ?
C98 C158 H15M 110.8 . . ?
O6 C158 H15N 110.8 . . ?
C98 C158 H15N 110.8 . . ?
H15M C158 H15N 108.9 . . ?
O6 C159 C160 104.9(6) . . ?
O6 C159 H15O 110.8 . . ?
C160 C159 H15O 110.8 . . ?
O6 C159 H15P 110.8 . . ?
C160 C159 H15P 110.8 . . ?
H15O C159 H15P 108.9 . . ?
N65 C160 N63 109.8(6) . . ?
N65 C160 N61 107.1(6) . . ?
N63 C160 N61 107.5(6) . . ?
N65 C160 C159 111.1(7) . . ?
N63 C160 C159 113.3(7) . . ?
N61 C160 C159 107.8(6) . . ?
N61 C161 C162 104.3(8) . . ?
N61 C161 H161 127.8 . . ?
C162 C161 H161 127.8 . . ?
C163 C162 C161 105.8(8) . . ?
C163 C162 H162 127.1 . . ?
C161 C162 H162 127.1 . . ?
N62 C163 C162 113.1(9) . . ?
N62 C163 H163 123.4 . . ?
C162 C163 H163 123.4 . . ?
N63 C164 C165 107.6(8) . . ?
N63 C164 H164 126.2 . . ?
C165 C164 H164 126.2 . . ?
C166 C165 C164 103.2(9) . . ?
C166 C165 H165 128.4 . . ?
C164 C165 H165 128.4 . . ?
N64 C166 C165 114.6(10) . . ?
N64 C166 H166 122.7 . . ?
C165 C166 H166 122.7 . . ?
C168 C167 N65 109.2(7) . . ?
C168 C167 H167 125.4 . . ?
N65 C167 H167 125.4 . . ?
C167 C168 C169 106.6(8) . . ?
C167 C168 H168 126.7 . . ?
C169 C168 H168 126.7 . . ?
N66 C169 C168 110.2(8) . . ?
N66 C169 H169 124.9 . . ?
C168 C169 H169 124.9 . . ?
N67 C170 C171 108.5(10) . . ?
N67 C170 C173 122.8(10) . . ?
C171 C170 C173 128.7(10) . . ?
C172 C171 C170 110.5(11) . . ?
C172 C171 H171 124.8 . . ?
C170 C171 H171 124.8 . . ?
C171 C172 N68 101.8(10) . . ?
C171 C172 C174 131.9(10) . . ?
N68 C172 C174 126.2(11) . . ?
C170 C173 H17A 109.5 . . ?
C170 C173 H17B 109.5 . . ?
H17A C173 H17B 109.5 . . ?
C170 C173 H17C 109.5 . . ?
H17A C173 H17C 109.5 . . ?
H17B C173 H17C 109.5 . . ?
C172 C174 H17D 109.5 . . ?
C172 C174 H17E 109.5 . . ?
H17D C174 H17E 109.5 . . ?
C172 C174 H17F 109.5 . . ?
H17D C174 H17F 109.5 . . ?
H17E C174 H17F 109.5 . . ?
N69 C175 C176 108.8(8) . . ?
N69 C175 C178 127.7(8) . . ?
C176 C175 C178 123.2(9) . . ?
C177 C176 C175 108.2(9) . . ?
C177 C176 H176 125.9 . . ?
C175 C176 H176 125.9 . . ?
N70 C177 C176 104.5(8) . . ?
N70 C177 C179 123.3(9) . . ?
C176 C177 C179 132.2(10) . . ?
C175 C178 H17G 109.5 . . ?
C175 C178 H17H 109.5 . . ?
H17G C178 H17H 109.5 . . ?
C175 C178 H17I 109.5 . . ?
H17G C178 H17I 109.5 . . ?
H17H C178 H17I 109.5 . . ?
C177 C179 H17J 109.5 . . ?
C177 C179 H17K 109.5 . . ?
H17J C179 H17K 109.5 . . ?
C177 C179 H17L 109.5 . . ?
H17J C179 H17L 109.5 . . ?
H17K C179 H17L 109.5 . . ?
N71 C180 C181 111.2(8) . . ?
N71 C180 C183 125.2(8) . . ?
C181 C180 C183 123.5(8) . . ?
C182 C181 C180 105.1(8) . . ?
C182 C181 H181 127.5 . . ?
C180 C181 H181 127.5 . . ?
C181 C182 N72 109.0(8) . . ?
C181 C182 C184 131.5(9) . . ?
N72 C182 C184 119.3(9) . . ?
C180 C183 H18A 109.5 . . ?
C180 C183 H18B 109.5 . . ?
H18A C183 H18B 109.5 . . ?
C180 C183 H18C 109.5 . . ?
H18A C183 H18C 109.5 . . ?
H18B C183 H18C 109.5 . . ?
C182 C184 H18D 109.5 . . ?
C182 C184 H18E 109.5 . . ?
H18D C184 H18E 109.5 . . ?
C182 C184 H18F 109.5 . . ?
H18D C184 H18F 109.5 . . ?
H18E C184 H18F 109.5 . . ?
N70 C185 N68 109.2(7) . . ?
N70 C185 N72 109.6(7) . . ?
N68 C185 N72 111.4(7) . . ?
N70 C185 H185 108.9 . . ?
N68 C185 H185 108.9 . . ?
N72 C185 H185 108.9 . . ?
C99 C186 H18G 109.5 . . ?
C99 C186 H18H 109.5 . . ?
H18G C186 H18H 109.5 . . ?
C99 C186 H18I 109.5 . . ?
H18G C186 H18I 109.5 . . ?
H18H C186 H18I 109.5 . . ?

loop_
_geom_bond_atom_site_label_1
_geom_bond_atom_site_label_2
_geom_bond_distance
_geom_bond_site_symmetry_2
_geom_bond_publ_flag
B1D F1D 1.294(6) . ?
B1D F4D 1.302(6) . ?
B1D F3D 1.340(6) . ?
B1D F2D 1.348(6) . ?
B1A F3A 1.26(2) . ?
B1A F4A 1.283(17) . ?
B1A F2A 1.54(2) . ?
B1A F1A 1.67(2) . ?
B1B F4B 1.35(3) . ?
B1B F3B 1.45(2) . ?
B1B F2B 1.46(3) . ?
B1B F1B 1.46(3) . ?
B1C F1C 1.294(6) . ?
B1C F4C 1.302(6) . ?
B1C F3C 1.340(6) . ?
B1C F2C 1.348(6) . ?
B1E F1E 1.295(6) . ?
B1E F4E 1.302(6) . ?
B1E F3E 1.340(6) . ?
B1E F2E 1.348(6) . ?
B1F F3F 1.307(12) . ?
B1F F2F 1.352(11) . ?
B1F F4F 1.377(11) . ?
B1F F1F 1.419(12) . ?
B1G F1G 1.294(6) . ?
B1G F4G 1.302(6) . ?
B1G F3G 1.340(6) . ?
B1G F2G 1.348(6) . ?
B1H F4H 1.299(12) . ?
B1H F1H 1.360(12) . ?
B1H F3H 1.368(11) . ?
B1H F2H 1.379(11) . ?
B1I F1I 1.295(6) . ?
B1I F4I 1.302(6) . ?
B1I F3I 1.340(6) . ?
B1I F2I 1.348(6) . ?
B1J F1J 1.295(6) . ?
B1J F4J 1.302(6) . ?
B1J F3J 1.340(6) . ?
B1J F2J 1.348(6) . ?
B1K F3K 1.299(19) . ?
B1K F2K 1.328(19) . ?
B1K F1K 1.331(18) . ?
B1K F5K 1.50(2) . ?
B1K F4K 1.52(2) . ?
F3K F5K 1.76(2) . ?
Fe1 N4 1.920(7) . ?
Fe1 N2 1.939(6) . ?
Fe1 N6 1.973(6) . ?
Fe1 N9 1.981(6) . ?
Fe1 N11 2.000(7) . ?
Fe1 N7 2.008(6) . ?
Fe2 N18 1.948(6) . ?
Fe2 N16 1.952(7) . ?
Fe2 N14 1.960(6) . ?
Fe2 N19 1.972(6) . ?
Fe2 N21 1.976(6) . ?
Fe2 N23 2.004(7) . ?
Fe3 N30 1.937(6) . ?
Fe3 N28 1.938(7) . ?
Fe3 N26 1.972(7) . ?
Fe3 N35 1.983(7) . ?
Fe3 N33 1.985(7) . ?
Fe3 N31 1.990(8) . ?
Fe4 N42 1.923(7) . ?
Fe4 N40 1.940(6) . ?
Fe4 N38 1.951(6) . ?
Fe4 N43 1.992(6) . ?
Fe4 N45 2.007(6) . ?
Fe4 N47 2.012(6) . ?
Fe5 N54 1.949(6) . ?
Fe5 N52 1.965(6) . ?
Fe5 N50 1.967(7) . ?
Fe5 N59 1.982(6) . ?
Fe5 N55 1.986(6) . ?
Fe5 N57 2.021(6) . ?
Fe6 N64 1.933(8) . ?
Fe6 N66 1.947(7) . ?
Fe6 N62 1.955(7) . ?
Fe6 N69 1.962(7) . ?
Fe6 N71 2.011(7) . ?
Fe6 N67 2.046(8) . ?
O1 C8 1.426(8) . ?
O1 C7 1.429(8) . ?
O2 C37 1.420(8) . ?
O2 C36 1.436(8) . ?
O3 C66 1.425(9) . ?
O3 C65 1.438(8) . ?
O4 C101 1.397(9) . ?
O4 C100 1.459(8) . ?
O5 C129 1.421(8) . ?
O5 C130 1.424(8) . ?
O6 C158 1.442(9) . ?
O6 C159 1.452(9) . ?
N1 C10 1.358(9) . ?
N1 N2 1.382(7) . ?
N1 C9 1.456(9) . ?
N2 C12 1.338(9) . ?
N3 N4 1.371(7) . ?
N3 C13 1.390(10) . ?
N3 C9 1.456(9) . ?
N4 C15 1.346(9) . ?
N5 N6 1.362(7) . ?
N5 C16 1.363(8) . ?
N5 C9 1.471(8) . ?
N6 C18 1.300(8) . ?
N7 C19 1.305(9) . ?
N7 N8 1.354(7) . ?
N8 C21 1.360(8) . ?
N8 C34 1.437(10) . ?
N9 C24 1.347(9) . ?
N9 N10 1.374(7) . ?
N10 C26 1.362(9) . ?
N10 C34 1.451(10) . ?
N11 C29 1.343(9) . ?
N11 N12 1.372(7) . ?
N12 C31 1.358(10) . ?
N12 C34 1.440(10) . ?
N13 C39 1.316(9) . ?
N13 N14 1.375(8) . ?
N13 C38 1.490(9) . ?
N14 C41 1.338(9) . ?
N15 C42 1.367(9) . ?
N15 N16 1.381(7) . ?
N15 C38 1.429(9) . ?
N16 C44 1.326(9) . ?
N17 N18 1.352(7) . ?
N17 C45 1.386(8) . ?
N17 C38 1.469(8) . ?
N18 C47 1.352(9) . ?
N19 C48 1.348(9) . ?
N19 N20 1.404(7) . ?
N20 C50 1.388(9) . ?
N20 C63 1.437(9) . ?
N21 C53 1.347(9) . ?
N21 N22 1.360(7) . ?
N22 C55 1.337(9) . ?
N22 C63 1.439(9) . ?
N23 C58 1.302(10) . ?
N23 N24 1.383(8) . ?
N24 C60 1.359(10) . ?
N24 C63 1.453(10) . ?
N25 N26 1.361(8) . ?
N25 C68 1.380(10) . ?
N25 C67 1.433(10) . ?
N26 C70 1.323(10) . ?
N27 C71 1.370(9) . ?
N27 N28 1.391(8) . ?
N27 C67 1.444(9) . ?
N28 C73 1.380(10) . ?
N29 C74 1.342(9) . ?
N29 N30 1.358(7) . ?
N29 C67 1.492(9) . ?
N30 C76 1.335(9) . ?
N31 C77 1.300(11) . ?
N31 N32 1.424(8) . ?
N32 C79 1.347(11) . ?
N32 C92 1.451(11) . ?
N33 C82 1.334(11) . ?
N33 N34 1.382(8) . ?
N34 C84 1.413(11) . ?
N34 C92 1.476(12) . ?
N35 C87 1.342(10) . ?
N35 N36 1.393(8) . ?
N36 C89 1.372(11) . ?
N36 C92 1.408(10) . ?
N37 N38 1.370(8) . ?
N37 C103 1.395(9) . ?
N37 C102 1.439(9) . ?
N38 C105 1.379(9) . ?
N39 N40 1.393(7) . ?
N39 C106 1.394(9) . ?
N39 C102 1.436(9) . ?
N40 C108 1.320(9) . ?
N41 C109 1.388(9) . ?
N41 N42 1.408(7) . ?
N41 C102 1.444(9) . ?
N42 C111 1.327(9) . ?
N43 C112 1.332(9) . ?
N43 N44 1.361(7) . ?
N44 C114 1.348(9) . ?
N44 C127 1.457(8) . ?
N45 C117 1.344(9) . ?
N45 N46 1.390(7) . ?
N46 C119 1.366(9) . ?
N46 C127 1.428(8) . ?
N47 C122 1.307(9) . ?
N47 N48 1.382(7) . ?
N48 C124 1.358(9) . ?
N48 C127 1.441(9) . ?
N49 C132 1.367(9) . ?
N49 N50 1.390(8) . ?
N49 C131 1.432(9) . ?
N50 C134 1.324(9) . ?
N51 C135 1.315(8) . ?
N51 N52 1.359(7) . ?
N51 C131 1.508(9) . ?
N52 C137 1.352(9) . ?
N53 N54 1.350(7) . ?
N53 C138 1.353(9) . ?
N53 C131 1.462(8) . ?
N54 C140 1.355(9) . ?
N55 C141 1.302(9) . ?
N55 N56 1.364(8) . ?
N56 C143 1.375(9) . ?
N56 C156 1.442(9) . ?
N57 C146 1.345(9) . ?
N57 N58 1.370(7) . ?
N58 C148 1.373(8) . ?
N58 C156 1.435(8) . ?
N59 C151 1.328(9) . ?
N59 N60 1.386(7) . ?
N60 C153 1.361(9) . ?
N60 C156 1.436(9) . ?
N61 C161 1.378(9) . ?
N61 N62 1.389(9) . ?
N61 C160 1.477(9) . ?
N62 C163 1.335(10) . ?
N63 C164 1.344(10) . ?
N63 N64 1.415(9) . ?
N63 C160 1.460(10) . ?
N64 C166 1.281(10) . ?
N65 C167 1.370(10) . ?
N65 N66 1.384(8) . ?
N65 C160 1.443(10) . ?
N66 C169 1.370(10) . ?
N67 C170 1.291(10) . ?
N67 N68 1.326(9) . ?
N68 C172 1.384(11) . ?
N68 C185 1.454(11) . ?
N69 C175 1.347(11) . ?
N69 N70 1.387(8) . ?
N70 C177 1.362(11) . ?
N70 C185 1.420(10) . ?
N71 C180 1.273(9) . ?
N71 N72 1.407(8) . ?
N72 C182 1.336(10) . ?
N72 C185 1.464(10) . ?
C1 C2 1.380(10) . ?
C1 C6 1.412(10) . ?
C1 C7 1.518(10) . ?
C2 C3 1.424(10) . ?
C2 C35 1.488(10) . ?
C3 C4 1.385(10) . ?
C3 C36 1.547(10) . ?
C4 C5 1.390(10) . ?
C4 C64 1.512(10) . ?
C5 C6 1.419(10) . ?
C5 C65 1.488(10) . ?
C6 C93 1.546(11) . ?
C7 H7A 0.9800 . ?
C7 H7B 0.9800 . ?
C8 C9 1.529(9) . ?
C8 H8A 0.9800 . ?
C8 H8B 0.9800 . ?
C10 C11 1.345(11) . ?
C10 H10 0.9400 . ?
C11 C12 1.390(10) . ?
C11 H11 0.9400 . ?
C12 H12 0.9400 . ?
C13 C14 1.330(11) . ?
C13 H13 0.9400 . ?
C14 C15 1.372(11) . ?
C14 H14 0.9400 . ?
C15 H15 0.9400 . ?
C16 C17 1.313(10) . ?
C16 H16 0.9400 . ?
C17 C18 1.431(10) . ?
C17 H17 0.9400 . ?
C18 H18 0.9400 . ?
C19 C20 1.428(10) . ?
C19 C22 1.522(11) . ?
C20 C21 1.363(12) . ?
C20 H20 0.9400 . ?
C21 C23 1.499(10) . ?
C22 H22A 0.9700 . ?
C22 H22B 0.9700 . ?
C22 H22C 0.9700 . ?
C23 H23A 0.9700 . ?
C23 H23B 0.9700 . ?
C23 H23C 0.9700 . ?
C24 C25 1.371(10) . ?
C24 C27 1.508(11) . ?
C25 C26 1.367(12) . ?
C25 H25 0.9400 . ?
C26 C28 1.521(11) . ?
C27 H27A 0.9700 . ?
C27 H27B 0.9700 . ?
C27 H27C 0.9700 . ?
C28 H28A 0.9700 . ?
C28 H28B 0.9700 . ?
C28 H28C 0.9700 . ?
C29 C30 1.381(11) . ?
C29 C32 1.495(10) . ?
C30 C31 1.325(11) . ?
C30 H30 0.9400 . ?
C31 C33 1.510(11) . ?
C32 H32A 0.9700 . ?
C32 H32B 0.9700 . ?
C32 H32C 0.9700 . ?
C33 H33A 0.9700 . ?
C33 H33B 0.9700 . ?
C33 H33C 0.9700 . ?
C34 H34 0.9900 . ?
C35 H35A 0.9700 . ?
C35 H35B 0.9700 . ?
C35 H35C 0.9700 . ?
C36 H36A 0.9800 . ?
C36 H36B 0.9800 . ?
C37 C38 1.532(9) . ?
C37 H37A 0.9800 . ?
C37 H37B 0.9800 . ?
C39 C40 1.389(12) . ?
C39 H39 0.9400 . ?
C40 C41 1.389(11) . ?
C40 H40 0.9400 . ?
C41 H41 0.9400 . ?
C42 C43 1.395(11) . ?
C42 H42 0.9400 . ?
C43 C44 1.388(11) . ?
C43 H43 0.9400 . ?
C44 H44 0.9400 . ?
C45 C46 1.344(10) . ?
C45 H45 0.9400 . ?
C46 C47 1.380(10) . ?
C46 H46 0.9400 . ?
C47 H47 0.9400 . ?
C48 C49 1.390(10) . ?
C48 C51 1.459(11) . ?
C49 C50 1.353(11) . ?
C49 H49 0.9400 . ?
C50 C52 1.507(10) . ?
C51 H51A 0.9700 . ?
C51 H51B 0.9700 . ?
C51 H51C 0.9700 . ?
C52 H52A 0.9700 . ?
C52 H52B 0.9700 . ?
C52 H52C 0.9700 . ?
C53 C54 1.409(10) . ?
C53 C56 1.513(10) . ?
C54 C55 1.366(11) . ?
C54 H54 0.9400 . ?
C55 C57 1.522(9) . ?
C56 H56A 0.9700 . ?
C56 H56B 0.9700 . ?
C56 H56C 0.9700 . ?
C57 H57A 0.9700 . ?
C57 H57B 0.9700 . ?
C57 H57C 0.9700 . ?
C58 C59 1.398(12) . ?
C58 C61 1.480(11) . ?
C59 C60 1.350(12) . ?
C59 H59 0.9400 . ?
C60 C62 1.506(13) . ?
C61 H61A 0.9700 . ?
C61 H61B 0.9700 . ?
C61 H61C 0.9700 . ?
C62 H62A 0.9700 . ?
C62 H62B 0.9700 . ?
C62 H62C 0.9700 . ?
C63 H63 0.9900 . ?
C64 H64A 0.9700 . ?
C64 H64B 0.9700 . ?
C64 H64C 0.9700 . ?
C65 H65A 0.9800 . ?
C65 H65B 0.9800 . ?
C66 C67 1.551(10) . ?
C66 H66A 0.9800 . ?
C66 H66B 0.9800 . ?
C68 C69 1.355(11) . ?
C68 H68 0.9400 . ?
C69 C70 1.459(12) . ?
C69 H69 0.9400 . ?
C70 H70 0.9400 . ?
C71 C72 1.319(11) . ?
C71 H71 0.9400 . ?
C72 C73 1.412(11) . ?
C72 H72 0.9400 . ?
C73 H73 0.9400 . ?
C74 C75 1.383(11) . ?
C74 H74 0.9400 . ?
C75 C76 1.385(11) . ?
C75 H75 0.9400 . ?
C76 H76 0.9400 . ?
C77 C78 1.398(12) . ?
C77 C80 1.509(12) . ?
C78 C79 1.389(13) . ?
C78 H78 0.9400 . ?
C79 C81 1.516(13) . ?
C80 H80A 0.9700 . ?
C80 H80B 0.9700 . ?
C80 H80C 0.9700 . ?
C81 H81A 0.9700 . ?
C81 H81B 0.9700 . ?
C81 H81C 0.9700 . ?
C82 C83 1.412(11) . ?
C82 C85 1.492(12) . ?
C83 C84 1.343(13) . ?
C83 H83 0.9400 . ?
C84 C86 1.538(12) . ?
C85 H85A 0.9700 . ?
C85 H85B 0.9700 . ?
C85 H85C 0.9700 . ?
C86 H86A 0.9700 . ?
C86 H86B 0.9700 . ?
C86 H86C 0.9700 . ?
C87 C88 1.353(11) . ?
C87 C90 1.466(11) . ?
C88 C89 1.363(13) . ?
C88 H88 0.9400 . ?
C89 C91 1.568(13) . ?
C90 H90A 0.9700 . ?
C90 H90B 0.9700 . ?
C90 H90C 0.9700 . ?
C91 H91A 0.9700 . ?
C91 H91B 0.9700 . ?
C91 H91C 0.9700 . ?
C92 H92 0.9900 . ?
C93 H93A 0.9700 . ?
C93 H93B 0.9700 . ?
C93 H93C 0.9700 . ?
C94 C95 1.415(11) . ?
C94 C99 1.423(11) . ?
C94 C100 1.531(11) . ?
C95 C96 1.393(10) . ?
C95 C128 1.490(11) . ?
C96 C97 1.411(10) . ?
C96 C129 1.513(10) . ?
C97 C98 1.403(10) . ?
C97 C157 1.513(11) . ?
C98 C99 1.382(11) . ?
C98 C158 1.550(11) . ?
C99 C186 1.557(11) . ?
C100 H10A 0.9800 . ?
C100 H10B 0.9800 . ?
C101 C102 1.486(9) . ?
C101 H10C 0.9800 . ?
C101 H10D 0.9800 . ?
C103 C104 1.333(11) . ?
C103 H103 0.9400 . ?
C104 C105 1.396(11) . ?
C104 H104 0.9400 . ?
C105 H105 0.9400 . ?
C106 C107 1.409(11) . ?
C106 H106 0.9400 . ?
C107 C108 1.429(10) . ?
C107 H107 0.9400 . ?
C108 H108 0.9400 . ?
C109 C110 1.347(11) . ?
C109 H109 0.9400 . ?
C110 C111 1.409(11) . ?
C110 H110 0.9400 . ?
C111 H111 0.9400 . ?
C112 C113 1.413(11) . ?
C112 C115 1.493(11) . ?
C113 C114 1.414(11) . ?
C113 H113 0.9400 . ?
C114 C116 1.475(11) . ?
C115 H11A 0.9700 . ?
C115 H11B 0.9700 . ?
C115 H11C 0.9700 . ?
C116 H11D 0.9700 . ?
C116 H11E 0.9700 . ?
C116 H11F 0.9700 . ?
C117 C118 1.400(10) . ?
C117 C120 1.482(10) . ?
C118 C119 1.369(11) . ?
C118 H118 0.9400 . ?
C119 C121 1.502(10) . ?
C120 H12A 0.9700 . ?
C120 H12B 0.9700 . ?
C120 H12C 0.9700 . ?
C121 H12D 0.9700 . ?
C121 H12E 0.9700 . ?
C121 H12F 0.9700 . ?
C122 C123 1.431(9) . ?
C122 C125 1.474(10) . ?
C123 C124 1.326(10) . ?
C123 H123 0.9400 . ?
C124 C126 1.513(10) . ?
C125 H12G 0.9700 . ?
C125 H12H 0.9700 . ?
C125 H12I 0.9700 . ?
C126 H12J 0.9700 . ?
C126 H12K 0.9700 . ?
C126 H12L 0.9700 . ?
C127 H127 0.9900 . ?
C128 H12M 0.9700 . ?
C128 H12N 0.9700 . ?
C128 H12O 0.9700 . ?
C129 H12P 0.9800 . ?
C129 H12Q 0.9800 . ?
C130 C131 1.531(9) . ?
C130 H13A 0.9800 . ?
C130 H13B 0.9800 . ?
C132 C133 1.333(11) . ?
C132 H132 0.9400 . ?
C133 C134 1.388(11) . ?
C133 H133 0.9400 . ?
C134 H134 0.9400 . ?
C135 C136 1.329(10) . ?
C135 H135 0.9400 . ?
C136 C137 1.397(10) . ?
C136 H136 0.9400 . ?
C137 H137 0.9400 . ?
C138 C139 1.378(10) . ?
C138 H138 0.9400 . ?
C139 C140 1.367(10) . ?
C139 H139 0.9400 . ?
C140 H140 0.9400 . ?
C141 C142 1.442(11) . ?
C141 C144 1.512(11) . ?
C142 C143 1.365(11) . ?
C142 H142 0.9400 . ?
C143 C145 1.515(11) . ?
C144 H14A 0.9700 . ?
C144 H14B 0.9700 . ?
C144 H14C 0.9700 . ?
C145 H14D 0.9700 . ?
C145 H14E 0.9700 . ?
C145 H14F 0.9700 . ?
C146 C147 1.418(11) . ?
C146 C149 1.487(10) . ?
C147 C148 1.371(11) . ?
C147 H147 0.9400 . ?
C148 C150 1.485(10) . ?
C149 H14G 0.9700 . ?
C149 H14H 0.9700 . ?
C149 H14I 0.9700 . ?
C150 H15A 0.9700 . ?
C150 H15B 0.9700 . ?
C150 H15C 0.9700 . ?
C151 C152 1.429(10) . ?
C151 C154 1.487(10) . ?
C152 C153 1.346(10) . ?
C152 H152 0.9400 . ?
C153 C155 1.479(10) . ?
C154 H15D 0.9700 . ?
C154 H15E 0.9700 . ?
C154 H15F 0.9700 . ?
C155 H15G 0.9700 . ?
C155 H15H 0.9700 . ?
C155 H15I 0.9700 . ?
C156 H156 0.9900 . ?
C157 H15J 0.9700 . ?
C157 H15K 0.9700 . ?
C157 H15L 0.9700 . ?
C158 H15M 0.9800 . ?
C158 H15N 0.9800 . ?
C159 C160 1.522(11) . ?
C159 H15O 0.9800 . ?
C159 H15P 0.9800 . ?
C161 C162 1.457(12) . ?
C161 H161 0.9400 . ?
C162 C163 1.352(12) . ?
C162 H162 0.9400 . ?
C163 H163 0.9400 . ?
C164 C165 1.410(13) . ?
C164 H164 0.9400 . ?
C165 C166 1.394(13) . ?
C165 H165 0.9400 . ?
C166 H166 0.9400 . ?
C167 C168 1.336(11) . ?
C167 H167 0.9400 . ?
C168 C169 1.387(12) . ?
C168 H168 0.9400 . ?
C169 H169 0.9400 . ?
C170 C171 1.358(14) . ?
C170 C173 1.551(14) . ?
C171 C172 1.349(14) . ?
C171 H171 0.9400 . ?
C172 C174 1.506(14) . ?
C173 H17A 0.9700 . ?
C173 H17B 0.9700 . ?
C173 H17C 0.9700 . ?
C174 H17D 0.9700 . ?
C174 H17E 0.9700 . ?
C174 H17F 0.9700 . ?
C175 C176 1.439(12) . ?
C175 C178 1.510(11) . ?
C176 C177 1.370(13) . ?
C176 H176 0.9400 . ?
C177 C179 1.535(12) . ?
C178 H17G 0.9700 . ?
C178 H17H 0.9700 . ?
C178 H17I 0.9700 . ?
C179 H17J 0.9700 . ?
C179 H17K 0.9700 . ?
C179 H17L 0.9700 . ?
C180 C181 1.429(11) . ?
C180 C183 1.507(11) . ?
C181 C182 1.323(11) . ?
C181 H181 0.9400 . ?
C182 C184 1.484(12) . ?
C183 H18A 0.9700 . ?
C183 H18B 0.9700 . ?
C183 H18C 0.9700 . ?
C184 H18D 0.9700 . ?
C184 H18E 0.9700 . ?
C184 H18F 0.9700 . ?
C185 H185 0.9900 . ?
C186 H18G 0.9700 . ?
C186 H18H 0.9700 . ?
C186 H18I 0.9700 . ?

loop_
_geom_torsion_atom_site_label_1
_geom_torsion_atom_site_label_2
_geom_torsion_atom_site_label_3
_geom_torsion_atom_site_label_4
_geom_torsion
_geom_torsion_site_symmetry_1
_geom_torsion_site_symmetry_2
_geom_torsion_site_symmetry_3
_geom_torsion_site_symmetry_4
_geom_torsion_publ_flag
Fe1 N7 N8 C34 2.6(9) . . . . ?
Fe1 N9 N10 C34 2.2(8) . . . . ?
Fe1 N11 N12 C34 1.8(8) . . . . ?
Fe1 N2 N1 C9 4.4(8) . . . . ?
Fe1 N4 N3 C9 6.3(8) . . . . ?
Fe1 N6 N5 C9 2.4(8) . . . . ?

loop_
_platon_squeeze_void_nr
_platon_squeeze_void_average_x
_platon_squeeze_void_average_y
_platon_squeeze_void_average_z
_platon_squeeze_void_volume
_platon_squeeze_void_count_electrons
_platon_squeeze_void_content
1 -0.013 0.013 0.007 2164 729 ' '
2 0.233 0.200 0.742 7 0 ' '
3 0.267 0.321 0.904 8 3 ' '
4 0.733 0.679 0.096 8 3 ' '
5 0.767 0.800 0.258 7 1 ' '
